data_7115943
loop_
_publ_author_name
'Huayan Yang'
'Yu Wang'
'Alison J. Edwards'
'Juanzhu Yan'
'Nanfeng Zheng'

_publ_section_title
;
 High-yield synthesis and crystal structure of a green Au30 cluster
 co-capped by thiolate and sulfide
;
_journal_name_full Chem.Commun.
_journal_page_first 14325
_journal_paper_doi 10.1039/C4cc01773K
_journal_volume 50
_journal_year 2014
_chemical_formula_moiety 'C72 H162 Au30 S19'
_chemical_formula_sum 'C72 H162 Au30 S19'
_chemical_formula_weight 7546.14
_chemical_name_common Green
_chemical_name_systematic
;
 ?
;
_space_group_crystal_system triclinic
_space_group_IT_number 2
_space_group_name_Hall '-P 1'
_space_group_name_H-M_alt 'P -1'
_symmetry_space_group_name_Hall '-P 1'
_symmetry_space_group_name_H-M 'P -1'
_atom_sites_solution_hydrogens constr
_atom_sites_solution_primary direct
_audit_creation_date 2013-12-10
_audit_creation_method
;
  Olex2 1.2
  (compiled Apr 23 2013 17:54:37, GUI svn.r4466)
;
_cell_angle_alpha 111.285(2)
_cell_angle_beta 92.8643(17)
_cell_angle_gamma 93.898(2)
_cell_formula_units_Z 2
_cell_length_a 14.7299(4)
_cell_length_b 21.2699(5)
_cell_length_c 25.8105(5)
_cell_measurement_reflns_used 17300
_cell_measurement_temperature 99.97(10)
_cell_measurement_theta_max 73.5740
_cell_measurement_theta_min 3.3812
_cell_volume 7493.2(3)
_computing_cell_refinement
;
CrysAlisPro, Agilent Technologies,
Version 1.171.35.21 (release 20-01-2012 CrysAlis171 .NET)
(compiled Jan 23 2012,18:06:46)
;
_computing_data_collection
;
CrysAlisPro, Agilent Technologies,
Version 1.171.35.21 (release 20-01-2012 CrysAlis171 .NET)
(compiled Jan 23 2012,18:06:46)
;
_computing_data_reduction
;
CrysAlisPro, Agilent Technologies,
Version 1.171.35.21 (release 20-01-2012 CrysAlis171 .NET)
(compiled Jan 23 2012,18:06:46)
;
_computing_molecular_graphics
;
O. V. Dolomanov, L. J. Bourhis, R. J. Gildea, J. A. K. Howard and H. Puschmann,
OLEX2: a complete structure solution, refinement and analysis program.
J. Appl. Cryst. (2009). 42, 339-341.
;
_computing_publication_material
;
O. V. Dolomanov, L. J. Bourhis, R. J. Gildea, J. A. K. Howard and H. Puschmann,
OLEX2: a complete structure solution, refinement and analysis program.
J. Appl. Cryst. (2009). 42, 339-341.
;
_computing_structure_refinement
;
SHELXL, G.M. Sheldrick, Acta Cryst.
(2008). A64, 112-122
;
_computing_structure_solution
;
XS, G.M. Sheldrick, Acta Cryst.
(2008). A64, 112-122
;
_diffrn_ambient_temperature 99.97(10)
_diffrn_detector_area_resol_mean 10.3415
_diffrn_measured_fraction_theta_full 0.943
_diffrn_measured_fraction_theta_max 1.000
_diffrn_measurement_details
;
  1 omega  -47.00   -4.00   0.5000   15.0000
omega____ theta____ kappa____ phi______ frames
    -      -38.4653  -77.0000    0.0000 86

  2 omega -122.00  -97.00   0.5000   15.0000
omega____ theta____ kappa____ phi______ frames
    -      -38.4653  -77.0000    0.0000 50

  3 omega -113.00   -6.00   0.5000   15.0000
omega____ theta____ kappa____ phi______ frames
    -      -38.4653  -57.0000 -120.0000 214

  4 omega  -43.00   41.00   0.5000   15.0000
omega____ theta____ kappa____ phi______ frames
    -      -38.4653   38.0000   30.0000 168

  5 omega  -37.00   38.00   0.5000   15.0000
omega____ theta____ kappa____ phi______ frames
    -      -38.4653   38.0000  120.0000 150

  6 omega   57.00  123.00   0.5000   15.0000
omega____ theta____ kappa____ phi______ frames
    -       38.4653 -178.0000 -120.0000 132

  7 omega   61.00   91.00   0.5000   15.0000
omega____ theta____ kappa____ phi______ frames
    -       38.4653  178.0000  -60.0000 60

  8 omega   99.00  126.00   0.5000   15.0000
omega____ theta____ kappa____ phi______ frames
    -       38.4653  178.0000    0.0000 54

  9 omega   37.00   98.00   0.5000   34.0000
omega____ theta____ kappa____ phi______ frames
    -      109.4086  -45.0000 -120.0000 122

 10 omega   66.00   92.00   0.5000   34.0000
omega____ theta____ kappa____ phi______ frames
    -      109.4086 -111.0000  150.0000 52

 11 omega   51.00   86.00   0.5000   34.0000
omega____ theta____ kappa____ phi______ frames
    -      109.4086  -94.0000 -180.0000 70

 12 omega  108.00  178.00   0.5000   34.0000
omega____ theta____ kappa____ phi______ frames
    -      109.4086  111.0000  120.0000 140

 13 omega   35.00   79.00   0.5000   34.0000
omega____ theta____ kappa____ phi______ frames
    -      109.4086  -94.0000 -120.0000 88

 14 omega  105.00  173.00   0.5000   34.0000
omega____ theta____ kappa____ phi______ frames
    -      109.4086   61.0000 -180.0000 136

 15 omega   41.00  117.00   0.5000   34.0000
omega____ theta____ kappa____ phi______ frames
    -      109.4086  -61.0000   30.0000 152

 16 omega   30.00  109.00   0.5000   34.0000
omega____ theta____ kappa____ phi______ frames
    -      109.4086  -94.0000  -90.0000 158

 17 omega   33.00   90.00   0.5000   34.0000
omega____ theta____ kappa____ phi______ frames
    -      109.4086  -30.0000   30.0000 114

 18 omega   31.00   87.00   0.5000   34.0000
omega____ theta____ kappa____ phi______ frames
    -      109.4086  -30.0000  120.0000 112

 19 omega   31.00   56.00   0.5000   34.0000
omega____ theta____ kappa____ phi______ frames
    -      109.4086  -45.0000   30.0000 50

 20 omega   44.00  178.00   0.5000   34.0000
omega____ theta____ kappa____ phi______ frames
    -      109.4086  -15.0000  150.0000 268

 21 omega   30.00   68.00   0.5000   34.0000
omega____ theta____ kappa____ phi______ frames
    -      109.4086 -111.0000 -180.0000 76

 22 omega   86.00  115.00   0.5000   34.0000
omega____ theta____ kappa____ phi______ frames
    -      109.4086 -111.0000 -180.0000 58

 23 omega   28.00  114.00   0.5000   34.0000
omega____ theta____ kappa____ phi______ frames
    -      109.4086 -109.0000   43.0000 172
;
_diffrn_measurement_device_type 'SuperNova, Dual, Cu at zero, Atlas'
_diffrn_measurement_method '\w scans'
_diffrn_orient_matrix_UB_11 0.0715889000
_diffrn_orient_matrix_UB_12 0.0570546000
_diffrn_orient_matrix_UB_13 0.0015275000
_diffrn_orient_matrix_UB_21 -0.0099441000
_diffrn_orient_matrix_UB_22 0.0365641000
_diffrn_orient_matrix_UB_23 0.0627382000
_diffrn_orient_matrix_UB_31 0.0763988000
_diffrn_orient_matrix_UB_32 -0.0387582000
_diffrn_orient_matrix_UB_33 0.0138384000
_diffrn_radiation_monochromator mirror
_diffrn_radiation_type 'Cu K\a'
_diffrn_radiation_wavelength 1.5418
_diffrn_reflns_av_R_equivalents 0.0599
_diffrn_reflns_av_unetI/netI 0.0734
_diffrn_reflns_Laue_measured_fraction_full 0.943
_diffrn_reflns_Laue_measured_fraction_max 1.000
_diffrn_reflns_limit_h_max 17
_diffrn_reflns_limit_h_min -11
_diffrn_reflns_limit_k_max 24
_diffrn_reflns_limit_k_min -25
_diffrn_reflns_limit_l_max 30
_diffrn_reflns_limit_l_min -29
_diffrn_reflns_number 48378
_diffrn_reflns_point_group_measured_fraction_full 0.943
_diffrn_reflns_point_group_measured_fraction_max 1.000
_diffrn_reflns_theta_full 67.684
_diffrn_reflns_theta_max 65.089
_diffrn_reflns_theta_min 3.384
_diffrn_source 'SuperNova (Cu) X-ray Source'
_exptl_absorpt_coefficient_mu 56.264
_exptl_absorpt_correction_T_max 1.00000
_exptl_absorpt_correction_T_min 0.06488
_exptl_absorpt_correction_type multi-scan
_exptl_absorpt_process_details
;
CrysAlisPro, Agilent Technologies,
Version 1.171.35.21 (release 20-01-2012 CrysAlis171 .NET)
(compiled Jan 23 2012,18:06:46)
Empirical absorption correction using spherical harmonics,
 implemented in SCALE3 ABSPACK scaling algorithm.
;
_exptl_crystal_colour brown
_exptl_crystal_density_diffrn 3.345
_exptl_crystal_F_000 6536
_exptl_crystal_size_max 0.25
_exptl_crystal_size_mid 0.15
_exptl_crystal_size_min 0.05
_refine_diff_density_max 13.375
_refine_diff_density_min -8.962
_refine_diff_density_rms 0.567
_refine_ls_extinction_method none
_refine_ls_goodness_of_fit_ref 1.014
_refine_ls_hydrogen_treatment constr
_refine_ls_matrix_type full
_refine_ls_number_parameters 1114
_refine_ls_number_reflns 25550
_refine_ls_number_restraints 250
_refine_ls_restrained_S_all 1.011
_refine_ls_R_factor_all 0.1108
_refine_ls_R_factor_gt 0.0876
_refine_ls_shift/su_max 0.161
_refine_ls_shift/su_mean 0.003
_refine_ls_structure_factor_coef Fsqd
_refine_ls_weighting_details
;
 w=1/[\s^2^(Fo^2^)+(0.1442P)^2^+431.7158P]
 where P=(Fo^2^+2Fc^2^)/3
;
_refine_ls_weighting_scheme calc
_refine_ls_wR_factor_gt 0.2337
_refine_ls_wR_factor_ref 0.2613
_reflns_Friedel_coverage 0.000
_reflns_number_gt 19240
_reflns_number_total 25550
_reflns_threshold_expression 'I > 2\s(I)'
_cod_data_source_file c4cc01773k3.cif
_cod_data_source_block y120719-23
_cod_database_code 7115943
_reflns_odcompleteness_completeness 99.94
_reflns_odcompleteness_iscentric 1
_reflns_odcompleteness_theta 66.97
_olex2_refinement_description
;
1. Fixed Uiso
 At 1.5 times of:
  All C(H,H,H) groups
2. Restrained distances
 C3-C1
 1.5 with sigma of 0.02
 C5-C8
 1.5 with sigma of 0.02
 C6-C5
 1.5 with sigma of 0.02
 C69-C70 = C71-C69
 1.5 with sigma of 0.02
 C72-C69 = C69-C70 = C71-C69
 1.5 with sigma of 0.02
 C72-C70
 2.5 with sigma of 0.02
 C70-C71
 2.5 with sigma of 0.02
 C71-C72
 2.5 with sigma of 0.02
 C53-C55
 1.5 with sigma of 0.02
 C53-C56
 1.5 with sigma of 0.02
 C65-C68
 1.5 with sigma of 0.02
 C65-C66
 1.5 with sigma of 0.02
 C20-C17
 1.5 with sigma of 0.02
 C65-C67
 1.5 with sigma of 0.02
 C2-C1
 1.5 with sigma of 0.02
 C3-S1
 2.9 with sigma of 0.02
 C1-S1
 1.85 with sigma of 0.02
 S18-C69
 1.8 with sigma of 0.02
 S18-C69
 1.8 with sigma of 0.02
3. Rigid bond restraints
 C57, C58
 with sigma for 1-2 distances of 0.02 and sigma for 1-3 distances of 0.02
 C5, C7
 with sigma for 1-2 distances of 0.01 and sigma for 1-3 distances of 0.01
 C33, C35
 with sigma for 1-2 distances of 0.01 and sigma for 1-3 distances of 0.01
 C1, C4, C3, C44
 with sigma for 1-2 distances of 0.01 and sigma for 1-3 distances of 0.01
 C6, C5
 with sigma for 1-2 distances of 0.01 and sigma for 1-3 distances of 0.01
 C6, C5
 with sigma for 1-2 distances of 0.02 and sigma for 1-3 distances of 0.02
 C41
 with sigma for 1-2 distances of 0.02 and sigma for 1-3 distances of 0.02
 C71, C69
 with sigma for 1-2 distances of 0.02 and sigma for 1-3 distances of 0.02
 C70, C69
 with sigma for 1-2 distances of 0.02 and sigma for 1-3 distances of 0.02
 C41, C43
 with sigma for 1-2 distances of 0.02 and sigma for 1-3 distances of 0.02
 C21, C24
 with sigma for 1-2 distances of 0.02 and sigma for 1-3 distances of 0.02
 C37, C40
 with sigma for 1-2 distances of 0.02 and sigma for 1-3 distances of 0.02
 C13, C16
 with sigma for 1-2 distances of 0.02 and sigma for 1-3 distances of 0.02
 C46
 with sigma for 1-2 distances of 0.02 and sigma for 1-3 distances of 0.02
 C65, C68
 with sigma for 1-2 distances of 0.02 and sigma for 1-3 distances of 0.02
 C65, C67
 with sigma for 1-2 distances of 0.02 and sigma for 1-3 distances of 0.02
 C5, C8
 with sigma for 1-2 distances of 0.02 and sigma for 1-3 distances of 0.02
 C57, C60
 with sigma for 1-2 distances of 0.02 and sigma for 1-3 distances of 0.02
 C33, C36
 with sigma for 1-2 distances of 0.02 and sigma for 1-3 distances of 0.02
 C46, C45
 with sigma for 1-2 distances of 0.02 and sigma for 1-3 distances of 0.02
 C2
 with sigma for 1-2 distances of 0.02 and sigma for 1-3 distances of 0.02
 C53
 with sigma for 1-2 distances of 0.02 and sigma for 1-3 distances of 0.02
 C2, C1
 with sigma for 1-2 distances of 0.02 and sigma for 1-3 distances of 0.02
 S2, C5
 with sigma for 1-2 distances of 0.02 and sigma for 1-3 distances of 0.02
 S11, C41
 with sigma for 1-2 distances of 0.02 and sigma for 1-3 distances of 0.02
 S18, C69
 with sigma for 1-2 distances of 0.02 and sigma for 1-3 distances of 0.02
 S4, C13
 with sigma for 1-2 distances of 0.02 and sigma for 1-3 distances of 0.02
 S18, C69
 with sigma for 1-2 distances of 0.02 and sigma for 1-3 distances of 0.02
4. Uiso/Uaniso restraints and constraints
C5 \\sim C7 \\sim C8 \\sim C6 \\sim S2: within 1.7A with sigma of 0.01 and sigma for terminal atoms of 0.02
C13 \\sim C15 \\sim C16 \\sim C16 \\sim S4: within 1.7A with sigma of 0.01 and sigma for terminal atoms of 0.02
C65 \\sim C68 \\sim C66 \\sim C67 \\sim S17: within 1.7A with sigma of 0.01 and sigma for terminal atoms of 0.02
C17 \\sim C20 \\sim C18 \\sim C19 \\sim S5: within 1.7A with sigma of 0.01 and sigma for terminal atoms of 0.02
C33 \\sim C34 \\sim C35 \\sim C36 \\sim S9: within 1.7A with sigma of 0.01 and sigma for terminal atoms of 0.02
C41 \\sim C42 \\sim C44 \\sim C43 \\sim S11: within 1.7A with sigma of 0.01 and sigma for terminal atoms of 0.02
C23 \\sim C24 \\sim C22 \\sim S6: within 1.7A with sigma of 0.01 and sigma for terminal atoms of 0.02
C25 \\sim C26 \\sim C28 \\sim C27 \\sim S7: within 1.7A with sigma of 0.01 and sigma for terminal atoms of 0.02
C57 \\sim C60 \\sim C59 \\sim C58 \\sim S15: within 1.7A with sigma of 0.01 and sigma for terminal atoms of 0.02
Uanis(C49) \\sim Ueq, Uanis(C35) \\sim Ueq, Uanis(C3) \\sim Ueq, Uanis(C70) \\sim Ueq, Uanis(C52) \\sim Ueq, Uanis(S18) \\sim Ueq, Uanis(C9) \\sim Ueq, Uanis(C40) \\sim Ueq, Uanis(C51) \\sim Ueq, Uanis(C2) \\sim Ueq, Uanis(C19) \\sim Ueq: with sigma of 0.02 and sigma for terminal atoms of 0.04
Uanis(C3) = Uanis(C72) = Uanis(C69) = Uanis(C70) = Uanis(C71) = Uanis(C6)
5.a Idealised Me refined as rotating group:
 C63(H63A,H63B,H63C), C11(H11A,H11B,H11C), C38(H38A,H38B,H38C), C46(H46A,H46B,
 H46C), C40(H40A,H40B,H40C), C14(H14A,H14B,H14C), C12(H12A,H12B,H12C), C51(H51A,
 H51B,H51C), C10(H10A,H10B,H10C), C39(H39A,H39B,H39C), C16(H16A,H16B,H16C),
 C31(H31A,H31B,H31C), C52(H52A,H52B,H52C), C32(H32A,H32B,H32C), C64(H64A,H64B,
 H64C), C62(H62A,H62B,H62C), C34(H34A,H34B,H34C), C47(H47A,H47B,H47C), C42(H42A,
 H42B,H42C), C30(H30A,H30B,H30C), C48(H48A,H48B,H48C), C15(H15A,H15B,H15C),
 C68(H68A,H68B,H68C), C55(H55A,H55B,H55C), C35(H35A,H35B,H35C), C54(H54A,H54B,
 H54C), C18(H18A,H18B,H18C), C26(H26A,H26B,H26C), C66(H66A,H66B,H66C), C67(H67A,
 H67B,H67C), C24(H24A,H24B,H24C), C50(H50A,H50B,H50C), C56(H56A,H56B,H56C),
 C27(H27A,H27B,H27C), C20(H20A,H20B,H20C), C60(H60A,H60B,H60C), C44(H44A,H44B,
 H44C), C2(H2A,H2B,H2C), C43(H43A,H43B,H43C), C4(H4A,H4B,H4C), C19(H19A,H19B,
 H19C), C36(H36A,H36B,H36C), C58(H58A,H58B,H58C), C22(H22A,H22B,H22C), C28(H28A,
 H28B,H28C), C8(H8A,H8B,H8C), C59(H59A,H59B,H59C), C23(H23A,H23B,H23C), C3(H3A,
 H3B,H3C), C7(H7A,H7B,H7C), C6(H6A,H6B,H6C), C70(H70A,H70B,H70C), C71(H71A,H71B,
 H71C), C72(H72A,H72B,H72C)
;
_shelx_estimated_absorpt_t_max 0.071
_shelx_estimated_absorpt_t_min 0.014
_shelx_space_group_comment
;
The symmetry employed for this shelxl refinement is uniquely defined
by the following loop, which should always be used as a source of
symmetry information in preference to the above space-group names.
They are only intended as comments.
;
_shelxl_version_number 2013-2

loop_
_space_group_symop_operation_xyz
'x, y, z'
'-x, -y, -z'

loop_
_atom_site_label
_atom_site_type_symbol
_atom_site_fract_x
_atom_site_fract_y
_atom_site_fract_z
_atom_site_U_iso_or_equiv
_atom_site_adp_type
_atom_site_occupancy
_atom_site_site_symmetry_order
_atom_site_calc_flag
_atom_site_refinement_flags_posn
_atom_site_refinement_flags_adp
Au1 Au 0.82275(4) 0.25762(3) 0.88015(2) 0.03811(15) Uani 1 1 d . .
Au5 Au 0.76268(5) 0.07258(3) 0.79267(3) 0.04274(17) Uani 1 1 d . .
Au6 Au 0.76553(5) 0.20163(3) 0.77142(2) 0.04073(16) Uani 1 1 d . .
Au7 Au 0.66039(5) 0.18131(3) 0.86142(3) 0.04414(17) Uani 1 1 d . .
Au8 Au 0.82851(4) 0.12974(3) 0.90055(2) 0.03935(16) Uani 1 1 d . .
Au9 Au 0.87929(5) 0.12017(3) 0.69853(3) 0.04507(17) Uani 1 1 d . .
Au10 Au 0.65752(5) 0.02226(3) 0.87185(3) 0.04617(17) Uani 1 1 d . .
Au11 Au 0.67054(4) 0.29939(3) 0.84008(3) 0.04088(16) Uani 1 1 d . .
Au12 Au 0.82872(5) 0.39852(3) 0.91604(3) 0.04320(17) Uani 1 1 d . .
Au13 Au 0.93019(4) 0.15086(3) 0.82187(3) 0.04107(16) Uani 1 1 d . .
Au14 Au 0.71754(5) 0.02743(4) 0.68254(3) 0.05024(19) Uani 1 1 d . .
Au15 Au 0.91187(5) 0.02489(3) 0.82765(3) 0.04431(17) Uani 1 1 d . .
Au16 Au 0.76578(5) 0.36665(3) 0.76641(3) 0.04761(18) Uani 1 1 d . .
Au17 Au 0.59844(5) 0.10992(4) 0.74680(3) 0.05180(19) Uani 1 1 d . .
Au18 Au 0.70988(6) 0.14755(4) 0.66312(3) 0.05111(19) Uani 1 1 d . .
Au19 Au 0.58161(5) 0.24898(3) 0.71960(3) 0.04659(18) Uani 1 1 d . .
Au20 Au 0.80835(5) 0.28786(3) 0.99435(3) 0.04484(18) Uani 1 1 d . .
Au21 Au 0.95016(5) 0.30632(3) 0.81695(3) 0.04661(18) Uani 1 1 d . .
Au22 Au 0.88099(6) -0.02420(3) 0.70396(3) 0.0522(2) Uani 1 1 d . .
Au23 Au 0.85735(6) 0.24690(4) 0.70134(3) 0.0561(2) Uani 1 1 d . .
Au24 Au 0.77162(5) -0.08213(4) 0.75987(3) 0.0531(2) Uani 1 1 d . .
Au25 Au 0.66686(5) 0.46649(3) 0.87858(3) 0.04962(19) Uani 1 1 d . .
Au26 Au 0.60721(6) -0.01759(4) 0.74608(3) 0.0541(2) Uani 1 1 d . .
Au27 Au 0.72446(6) -0.10970(4) 0.64938(3) 0.0551(2) Uani 1 1 d . .
Au28 Au 0.63333(6) -0.01903(4) 0.57530(3) 0.0596(2) Uani 1 1 d . .
Au29 Au 0.97748(6) -0.11910(4) 0.73782(4) 0.0603(2) Uani 1 1 d . .
Au30 Au 0.81775(6) 0.53747(4) 0.81356(3) 0.0626(2) Uani 1 1 d . .
Au2 Au 0.59667(7) -0.18948(5) 0.69770(5) 0.0803(3) Uani 1 1 d . .
Au3 Au 0.80737(8) -0.22743(5) 0.65052(6) 0.0991(4) Uani 1 1 d . .
Au4 Au 0.90039(10) 0.41590(5) 0.69648(5) 0.0988(4) Uani 1 1 d . .
S13 S 0.7866(3) 0.3973(2) 1.00150(17) 0.0493(11) Uani 1 1 d . .
S19 S 0.8854(3) 0.40654(19) 0.83634(16) 0.0452(10) Uani 1 1 d . .
S17 S 0.9992(3) 0.0512(2) 0.69210(17) 0.0505(11) Uani 1 1 d . .
S8 S 0.4883(3) 0.1875(2) 0.75679(17) 0.0512(12) Uani 1 1 d . .
S10 S 0.5580(3) 0.3764(2) 0.85104(18) 0.0486(11) Uani 1 1 d . .
S16 S 1.0461(3) 0.2215(2) 0.80667(17) 0.0481(11) Uani 1 1 d . .
S12 S 0.8145(3) 0.1809(2) 0.99696(15) 0.0475(11) Uani 1 1 d . .
S7 S 0.6196(4) 0.0901(3) 0.57854(17) 0.0634(14) Uani 1 1 d . .
S9 S 0.6656(4) 0.3196(2) 0.68668(17) 0.0552(12) Uani 1 1 d . .
S4 S 0.6946(4) -0.0891(2) 0.83698(18) 0.0581(13) Uani 1 1 d . U
S11 S 0.6022(3) 0.1240(2) 0.91860(19) 0.0576(13) Uani 1 1 d . U
S5 S 0.5052(4) -0.1068(2) 0.7480(2) 0.0629(14) Uani 1 1 d . .
S3 S 1.0089(3) -0.0569(2) 0.83277(19) 0.0558(11) Uani 1 1 d . .
S14 S 0.7700(3) 0.5607(2) 0.9012(2) 0.0553(12) Uani 1 1 d . .
S6 S 0.6290(4) -0.1310(3) 0.56799(19) 0.0691(16) Uani 1 1 d . .
S2 S 0.9477(4) -0.1800(3) 0.6434(2) 0.0727(16) Uani 1 1 d . U
S15 S 0.8646(5) 0.5267(3) 0.7291(2) 0.0789(18) Uani 1 1 d . .
S1 S 0.6630(5) -0.2816(3) 0.6409(2) 0.089(2) Uani 1 1 d D .
S18 S 0.9300(6) 0.3082(4) 0.6530(3) 0.148(3) Uani 1 1 d D U
C61 C 1.1286(10) 0.2607(8) 0.8698(8) 0.049(5) Uani 1 1 d . .
C63 C 1.0752(11) 0.2954(8) 0.9244(7) 0.049(5) Uani 1 1 d . .
H63A H 1.0344 0.3253 0.9175 0.074 Uiso 1 1 calc R U
H63B H 1.1185 0.3207 0.9552 0.074 Uiso 1 1 calc R U
H63C H 1.0410 0.2609 0.9330 0.074 Uiso 1 1 calc R U
C37 C 0.4970(12) 0.3761(9) 0.9123(7) 0.050(5) Uani 1 1 d . U
C11 C 1.1491(10) 0.0158(9) 0.8020(7) 0.056(5) Uani 1 1 d . .
H11A H 1.1619 -0.0180 0.7673 0.084 Uiso 1 1 calc R U
H11B H 1.2009 0.0487 0.8163 0.084 Uiso 1 1 calc R U
H11C H 1.0969 0.0377 0.7960 0.084 Uiso 1 1 calc R U
C9 C 1.1296(11) -0.0170(8) 0.8430(8) 0.055(4) Uani 1 1 d . U
C13 C 0.7604(14) -0.1056(9) 0.8938(7) 0.064(4) Uani 1 1 d . U
C38 C 0.4399(12) 0.3098(8) 0.8936(8) 0.055(5) Uani 1 1 d . .
H38A H 0.4007 0.3050 0.8613 0.082 Uiso 1 1 calc R U
H38B H 0.4035 0.3083 0.9230 0.082 Uiso 1 1 calc R U
H38C H 0.4789 0.2735 0.8844 0.082 Uiso 1 1 calc R U
C46 C 0.9350(13) 0.1043(9) 1.0257(9) 0.061(5) Uani 1 1 d . U
H46A H 0.8825 0.0859 1.0379 0.092 Uiso 1 1 calc R U
H46B H 0.9889 0.1014 1.0469 0.092 Uiso 1 1 calc R U
H46C H 0.9398 0.0791 0.9869 0.092 Uiso 1 1 calc R U
C53 C 0.7024(9) 0.6359(8) 0.9125(4) 0.068(6) Uani 1 1 d D .
C65 C 1.0382(7) 0.0125(5) 0.6188(5) 0.076(4) Uani 1 1 d D U
C45 C 0.9252(14) 0.1777(10) 1.0345(8) 0.062(5) Uani 1 1 d . U
C40 C 0.5578(14) 0.3855(11) 0.9624(9) 0.070(6) Uani 1 1 d . U
H40A H 0.5765 0.3425 0.9606 0.105 Uiso 1 1 calc R U
H40B H 0.5258 0.4048 0.9952 0.105 Uiso 1 1 calc R U
H40C H 0.6106 0.4154 0.9639 0.105 Uiso 1 1 calc R U
C29 C 0.3837(12) 0.1496(10) 0.7104(8) 0.066(6) Uani 1 1 d . .
C14 C 0.8186(13) -0.1638(8) 0.8641(7) 0.065(5) Uani 1 1 d . .
H14A H 0.7803 -0.2004 0.8369 0.098 Uiso 1 1 calc R U
H14B H 0.8466 -0.1794 0.8910 0.098 Uiso 1 1 calc R U
H14C H 0.8650 -0.1478 0.8459 0.098 Uiso 1 1 calc R U
C49 C 0.8755(14) 0.4517(9) 1.0537(7) 0.064(5) Uani 1 1 d . U
C12 C 1.1369(13) 0.0374(9) 0.9034(8) 0.061(5) Uani 1 1 d . .
H12A H 1.0956 0.0710 0.9052 0.091 Uiso 1 1 calc R U
H12B H 1.1982 0.0586 0.9130 0.091 Uiso 1 1 calc R U
H12C H 1.1213 0.0160 0.9291 0.091 Uiso 1 1 calc R U
C17 C 0.4028(16) -0.1174(12) 0.7010(5) 0.095(4) Uani 1 1 d D U
C51 C 0.9734(15) 0.4201(10) 1.0508(10) 0.075(7) Uani 1 1 d . U
H51A H 0.9661 0.3781 1.0567 0.113 Uiso 1 1 calc R U
H51B H 1.0163 0.4514 1.0791 0.113 Uiso 1 1 calc R U
H51C H 0.9955 0.4122 1.0148 0.113 Uiso 1 1 calc R U
C33 C 0.587(2) 0.3795(13) 0.6770(11) 0.105(4) Uani 1 1 d . U
C10 C 1.1924(12) -0.0732(9) 0.8367(8) 0.059(5) Uani 1 1 d . .
H10A H 1.1811 -0.0927 0.8642 0.089 Uiso 1 1 calc R U
H10B H 1.2549 -0.0546 0.8418 0.089 Uiso 1 1 calc R U
H10C H 1.1806 -0.1076 0.8001 0.089 Uiso 1 1 calc R U
C39 C 0.4365(12) 0.4358(9) 0.9243(8) 0.061(5) Uani 1 1 d . .
H39A H 0.4747 0.4776 0.9351 0.091 Uiso 1 1 calc R U
H39B H 0.3990 0.4369 0.9539 0.091 Uiso 1 1 calc R U
H39C H 0.3984 0.4299 0.8913 0.091 Uiso 1 1 calc R U
C16 C 0.8154(17) -0.0429(11) 0.9306(9) 0.078(5) Uani 1 1 d . U
H16A H 0.8493 -0.0236 0.9083 0.117 Uiso 1 1 calc R U
H16B H 0.8570 -0.0536 0.9554 0.117 Uiso 1 1 calc R U
H16C H 0.7757 -0.0110 0.9519 0.117 Uiso 1 1 calc R U
C31 C 0.3398(14) 0.2114(10) 0.7014(9) 0.071(7) Uani 1 1 d . .
H31A H 0.3507 0.2509 0.7350 0.106 Uiso 1 1 calc R U
H31B H 0.2753 0.2004 0.6923 0.106 Uiso 1 1 calc R U
H31C H 0.3670 0.2204 0.6714 0.106 Uiso 1 1 calc R U
C41 C 0.4787(17) 0.1110(13) 0.9182(10) 0.083(4) Uani 1 1 d . U
C52 C 0.8853(15) 0.5208(10) 1.0435(10) 0.083(7) Uani 1 1 d . U
H52A H 0.9385 0.5224 1.0238 0.125 Uiso 1 1 calc R U
H52B H 0.8914 0.5581 1.0787 0.125 Uiso 1 1 calc R U
H52C H 0.8321 0.5239 1.0218 0.125 Uiso 1 1 calc R U
C32 C 0.4065(17) 0.0976(12) 0.6548(9) 0.089(8) Uani 1 1 d . .
H32A H 0.4538 0.1175 0.6397 0.133 Uiso 1 1 calc R U
H32B H 0.3530 0.0841 0.6292 0.133 Uiso 1 1 calc R U
H32C H 0.4271 0.0587 0.6607 0.133 Uiso 1 1 calc R U
C64 C 1.1937(17) 0.3116(11) 0.8571(9) 0.096(8) Uani 1 1 d . .
H64A H 1.1894 0.3019 0.8177 0.143 Uiso 1 1 calc R U
H64B H 1.2552 0.3081 0.8693 0.143 Uiso 1 1 calc R U
H64C H 1.1774 0.3567 0.8764 0.143 Uiso 1 1 calc R U
C62 C 1.1792(17) 0.2035(10) 0.8769(9) 0.083(7) Uani 1 1 d . .
H62A H 1.1361 0.1659 0.8731 0.124 Uiso 1 1 calc R U
H62B H 1.2116 0.2194 0.9131 0.124 Uiso 1 1 calc R U
H62C H 1.2218 0.1894 0.8488 0.124 Uiso 1 1 calc R U
C34 C 0.5195(19) 0.3456(13) 0.6307(11) 0.103(6) Uani 1 1 d . U
H34A H 0.5479 0.3346 0.5962 0.154 Uiso 1 1 calc R U
H34B H 0.4726 0.3751 0.6313 0.154 Uiso 1 1 calc R U
H34C H 0.4930 0.3048 0.6339 0.154 Uiso 1 1 calc R U
C47 C 0.924(2) 0.2232(11) 1.0948(9) 0.087(8) Uani 1 1 d . .
H47A H 0.9474 0.2684 1.0996 0.130 Uiso 1 1 calc R U
H47B H 0.9615 0.2067 1.1177 0.130 Uiso 1 1 calc R U
H47C H 0.8626 0.2235 1.1056 0.130 Uiso 1 1 calc R U
C42 C 0.4374(17) 0.1708(11) 0.9561(9) 0.084(5) Uani 1 1 d . U
H42A H 0.4701 0.1867 0.9922 0.126 Uiso 1 1 calc R U
H42B H 0.3747 0.1583 0.9592 0.126 Uiso 1 1 calc R U
H42C H 0.4409 0.2062 0.9412 0.126 Uiso 1 1 calc R U
C30 C 0.3303(19) 0.1222(13) 0.7452(11) 0.097(9) Uani 1 1 d . .
H30A H 0.3464 0.0774 0.7399 0.146 Uiso 1 1 calc R U
H30B H 0.2664 0.1202 0.7347 0.146 Uiso 1 1 calc R U
H30C H 0.3430 0.1509 0.7837 0.146 Uiso 1 1 calc R U
C48 C 1.0060(13) 0.2019(11) 1.0074(8) 0.066(6) Uani 1 1 d . .
H48A H 0.9976 0.1797 0.9676 0.099 Uiso 1 1 calc R U
H48B H 1.0624 0.1908 1.0209 0.099 Uiso 1 1 calc R U
H48C H 1.0079 0.2500 1.0171 0.099 Uiso 1 1 calc R U
C21 C 0.693(2) -0.1767(12) 0.5059(9) 0.088(7) Uani 1 1 d . U
C15 C 0.6970(15) -0.1251(11) 0.9275(9) 0.076(5) Uani 1 1 d . U
H15A H 0.6365 -0.1166 0.9180 0.114 Uiso 1 1 calc R U
H15B H 0.7140 -0.0992 0.9662 0.114 Uiso 1 1 calc R U
H15C H 0.6986 -0.1725 0.9207 0.114 Uiso 1 1 calc R U
C68 C 1.0837(13) 0.0693(6) 0.6062(7) 0.082(5) Uani 1 1 d D U
H68A H 1.0388 0.0978 0.6013 0.122 Uiso 1 1 calc R U
H68B H 1.1143 0.0515 0.5727 0.122 Uiso 1 1 calc R U
H68C H 1.1274 0.0954 0.6366 0.122 Uiso 1 1 calc R U
C25 C 0.685(2) 0.0982(13) 0.5213(10) 0.095(4) Uani 1 1 d . U
C55 C 0.6574(13) 0.6443(11) 0.9647(5) 0.087(8) Uani 1 1 d D .
H55A H 0.6111 0.6076 0.9577 0.131 Uiso 1 1 calc R U
H55B H 0.6300 0.6865 0.9769 0.131 Uiso 1 1 calc R U
H55C H 0.7020 0.6444 0.9931 0.131 Uiso 1 1 calc R U
C35 C 0.543(2) 0.4173(13) 0.7332(11) 0.111(5) Uani 1 1 d . U
H35A H 0.5068 0.3849 0.7433 0.166 Uiso 1 1 calc R U
H35B H 0.5053 0.4500 0.7283 0.166 Uiso 1 1 calc R U
H35C H 0.5906 0.4399 0.7623 0.166 Uiso 1 1 calc R U
C54 C 0.7696(19) 0.6921(11) 0.9199(11) 0.089(8) Uani 1 1 d . .
H54A H 0.8096 0.7001 0.9526 0.134 Uiso 1 1 calc R U
H54B H 0.7391 0.7319 0.9240 0.134 Uiso 1 1 calc R U
H54C H 0.8045 0.6814 0.8878 0.134 Uiso 1 1 calc R U
C18 C 0.3490(18) -0.1821(14) 0.6966(12) 0.099(6) Uani 1 1 d . U
H18A H 0.3862 -0.2192 0.6831 0.149 Uiso 1 1 calc R U
H18B H 0.2958 -0.1900 0.6712 0.149 Uiso 1 1 calc R U
H18C H 0.3306 -0.1783 0.7327 0.149 Uiso 1 1 calc R U
C26 C 0.650(2) 0.0465(14) 0.4663(9) 0.101(6) Uani 1 1 d . U
H26A H 0.6516 0.0021 0.4677 0.151 Uiso 1 1 calc R U
H26B H 0.6875 0.0503 0.4380 0.151 Uiso 1 1 calc R U
H26C H 0.5884 0.0537 0.4577 0.151 Uiso 1 1 calc R U
C66 C 0.9586(10) -0.0266(12) 0.5801(8) 0.089(6) Uani 1 1 d D U
H66A H 0.9098 -0.0336 0.6012 0.134 Uiso 1 1 calc R U
H66B H 0.9761 -0.0696 0.5562 0.134 Uiso 1 1 calc R U
H66C H 0.9386 -0.0018 0.5578 0.134 Uiso 1 1 calc R U
C5 C 1.0241(9) -0.2458(7) 0.6170(5) 0.141(3) Uani 1 1 d D U
C57 C 0.972(2) 0.5822(15) 0.7416(11) 0.116(4) Uani 1 1 d . U
C67 C 1.1078(10) -0.0331(7) 0.6263(8) 0.078(5) Uani 1 1 d D U
H67A H 1.1506 -0.0079 0.6574 0.118 Uiso 1 1 calc R U
H67B H 1.1396 -0.0501 0.5931 0.118 Uiso 1 1 calc R U
H67C H 1.0773 -0.0704 0.6331 0.118 Uiso 1 1 calc R U
C24 C 0.790(2) -0.1462(15) 0.5085(13) 0.113(10) Uani 1 1 d . U
H24A H 0.7891 -0.1078 0.4974 0.169 Uiso 1 1 calc R U
H24B H 0.8245 -0.1795 0.4839 0.169 Uiso 1 1 calc R U
H24C H 0.8172 -0.1320 0.5460 0.169 Uiso 1 1 calc R U
C50 C 0.833(2) 0.4630(17) 1.1094(9) 0.118(13) Uani 1 1 d . .
H50A H 0.7697 0.4685 1.1053 0.177 Uiso 1 1 calc R U
H50B H 0.8638 0.5029 1.1378 0.177 Uiso 1 1 calc R U
H50C H 0.8407 0.4245 1.1197 0.177 Uiso 1 1 calc R U
C56 C 0.6352(11) 0.6201(10) 0.8636(6) 0.094(8) Uani 1 1 d D .
H56A H 0.6661 0.6054 0.8300 0.141 Uiso 1 1 calc R U
H56B H 0.6056 0.6599 0.8665 0.141 Uiso 1 1 calc R U
H56C H 0.5904 0.5847 0.8629 0.141 Uiso 1 1 calc R U
C27 C 0.7885(19) 0.0875(13) 0.5315(9) 0.094(6) Uani 1 1 d . U
H27A H 0.8159 0.1245 0.5638 0.141 Uiso 1 1 calc R U
H27B H 0.8203 0.0858 0.4995 0.141 Uiso 1 1 calc R U
H27C H 0.7922 0.0458 0.5375 0.141 Uiso 1 1 calc R U
C20 C 0.4251(17) -0.1208(12) 0.6444(5) 0.102(6) Uani 1 1 d D U
H20A H 0.4670 -0.0826 0.6478 0.154 Uiso 1 1 calc R U
H20B H 0.3702 -0.1199 0.6231 0.154 Uiso 1 1 calc R U
H20C H 0.4525 -0.1620 0.6258 0.154 Uiso 1 1 calc R U
C60 C 0.952(2) 0.6567(15) 0.7730(12) 0.122(6) Uani 1 1 d . U
H60A H 0.9370 0.6772 0.7464 0.183 Uiso 1 1 calc R U
H60B H 1.0044 0.6814 0.7968 0.183 Uiso 1 1 calc R U
H60C H 0.9008 0.6575 0.7951 0.183 Uiso 1 1 calc R U
C44 C 0.4333(17) 0.0936(14) 0.8599(10) 0.089(6) Uani 1 1 d . U
H44A H 0.4383 0.1329 0.8500 0.133 Uiso 1 1 calc R U
H44B H 0.3700 0.0788 0.8592 0.133 Uiso 1 1 calc R U
H44C H 0.4629 0.0580 0.8338 0.133 Uiso 1 1 calc R U
C2 C 0.7233(13) -0.3946(7) 0.6456(9) 0.108(9) Uani 1 1 d D U
H2A H 0.6748 -0.4281 0.6248 0.163 Uiso 1 1 calc R U
H2B H 0.7611 -0.4129 0.6670 0.163 Uiso 1 1 calc R U
H2C H 0.7593 -0.3820 0.6204 0.163 Uiso 1 1 calc R U
C1 C 0.6832(13) -0.3326(5) 0.6847(4) 0.121(5) Uani 1 1 d D U
C43 C 0.4593(18) 0.0494(13) 0.9353(11) 0.093(5) Uani 1 1 d . U
H43A H 0.4786 0.0097 0.9075 0.140 Uiso 1 1 calc R U
H43B H 0.3951 0.0427 0.9386 0.140 Uiso 1 1 calc R U
H43C H 0.4922 0.0575 0.9705 0.140 Uiso 1 1 calc R U
C4 C 0.581(2) -0.3708(14) 0.6790(14) 0.127(9) Uani 1 1 d . U
H4A H 0.5441 -0.3411 0.7048 0.191 Uiso 1 1 calc R U
H4B H 0.5856 -0.4111 0.6872 0.191 Uiso 1 1 calc R U
H4C H 0.5544 -0.3827 0.6417 0.191 Uiso 1 1 calc R U
C19 C 0.3469(18) -0.0588(14) 0.7196(13) 0.104(6) Uani 1 1 d . U
H19A H 0.3373 -0.0473 0.7583 0.157 Uiso 1 1 calc R U
H19B H 0.2890 -0.0705 0.6980 0.157 Uiso 1 1 calc R U
H19C H 0.3782 -0.0207 0.7144 0.157 Uiso 1 1 calc R U
C36 C 0.642(2) 0.4270(14) 0.6517(12) 0.116(6) Uani 1 1 d . U
H36A H 0.7013 0.4421 0.6717 0.175 Uiso 1 1 calc R U
H36B H 0.6093 0.4656 0.6551 0.175 Uiso 1 1 calc R U
H36C H 0.6496 0.4022 0.6130 0.175 Uiso 1 1 calc R U
C58 C 1.014(2) 0.5582(15) 0.6829(11) 0.120(6) Uani 1 1 d . U
H58A H 1.0076 0.5096 0.6666 0.180 Uiso 1 1 calc R U
H58B H 1.0774 0.5743 0.6880 0.180 Uiso 1 1 calc R U
H58C H 0.9823 0.5762 0.6587 0.180 Uiso 1 1 calc R U
C22 C 0.636(2) -0.1687(16) 0.4552(9) 0.118(12) Uani 1 1 d . .
H22A H 0.5738 -0.1865 0.4535 0.177 Uiso 1 1 calc R U
H22B H 0.6620 -0.1930 0.4211 0.177 Uiso 1 1 calc R U
H22C H 0.6378 -0.1216 0.4604 0.177 Uiso 1 1 calc R U
C28 C 0.671(2) 0.1733(13) 0.5268(11) 0.107(6) Uani 1 1 d . U
H28A H 0.6085 0.1812 0.5317 0.160 Uiso 1 1 calc R U
H28B H 0.6884 0.1798 0.4935 0.160 Uiso 1 1 calc R U
H28C H 0.7089 0.2044 0.5584 0.160 Uiso 1 1 calc R U
C8 C 1.1173(9) -0.2159(11) 0.6153(12) 0.129(7) Uani 1 1 d D U
H8A H 1.1149 -0.1892 0.5923 0.193 Uiso 1 1 calc R U
H8B H 1.1561 -0.2516 0.6000 0.193 Uiso 1 1 calc R U
H8C H 1.1412 -0.1877 0.6524 0.193 Uiso 1 1 calc R U
C59 C 1.039(2) 0.5615(16) 0.7821(11) 0.124(6) Uani 1 1 d . U
H59A H 1.0036 0.5411 0.8031 0.186 Uiso 1 1 calc R U
H59B H 1.0748 0.6012 0.8071 0.186 Uiso 1 1 calc R U
H59C H 1.0783 0.5298 0.7603 0.186 Uiso 1 1 calc R U
C23 C 0.684(3) -0.2496(15) 0.4981(11) 0.158(19) Uani 1 1 d . .
H23A H 0.6986 -0.2543 0.5331 0.236 Uiso 1 1 calc R U
H23B H 0.7252 -0.2731 0.4716 0.236 Uiso 1 1 calc R U
H23C H 0.6225 -0.2686 0.4845 0.236 Uiso 1 1 calc R U
C3 C 0.7203(18) -0.2946(11) 0.7442(4) 0.168(4) Uani 1 1 d D U
H3A H 0.7207 -0.3252 0.7639 0.252 Uiso 1 1 calc R U
H3B H 0.6824 -0.2591 0.7618 0.252 Uiso 1 1 calc R U
H3C H 0.7814 -0.2753 0.7449 0.252 Uiso 1 1 calc R U
C7 C 0.978(2) -0.3003(18) 0.5625(17) 0.156(7) Uani 1 1 d . U
H7A H 0.9188 -0.3160 0.5693 0.234 Uiso 1 1 calc R U
H7B H 1.0150 -0.3376 0.5501 0.234 Uiso 1 1 calc R U
H7C H 0.9718 -0.2810 0.5343 0.234 Uiso 1 1 calc R U
C6 C 1.022(3) -0.2787(8) 0.6588(5) 0.168(4) Uani 1 1 d D U
H6A H 1.0746 -0.2608 0.6853 0.252 Uiso 1 1 calc R U
H6B H 1.0240 -0.3267 0.6403 0.252 Uiso 1 1 calc R U
H6C H 0.9677 -0.2698 0.6778 0.252 Uiso 1 1 calc R U
C69 C 1.0166(6) 0.2711(4) 0.6088(3) 0.168(4) Uani 1 1 d D U
C70 C 0.9789(11) 0.2101(5) 0.5600(5) 0.168(4) Uani 1 1 d D U
H70A H 0.9683 0.1724 0.5716 0.252 Uiso 1 1 calc R U
H70B H 1.0216 0.1996 0.5318 0.252 Uiso 1 1 calc R U
H70C H 0.9224 0.2191 0.5450 0.252 Uiso 1 1 calc R U
C71 C 1.0466(14) 0.3314(3) 0.5954(4) 0.168(4) Uani 1 1 d D U
H71A H 1.0060 0.3660 0.6101 0.252 Uiso 1 1 calc R U
H71B H 1.0455 0.3188 0.5557 0.252 Uiso 1 1 calc R U
H71C H 1.1075 0.3484 0.6119 0.252 Uiso 1 1 calc R U
C72 C 1.0811(10) 0.2564(6) 0.6484(4) 0.168(4) Uani 1 1 d D .
H72A H 1.0897 0.2947 0.6829 0.252 Uiso 1 1 calc R U
H72B H 1.1388 0.2477 0.6326 0.252 Uiso 1 1 calc R U
H72C H 1.0565 0.2174 0.6551 0.252 Uiso 1 1 calc R U

loop_
_atom_site_aniso_label
_atom_site_aniso_U_11
_atom_site_aniso_U_22
_atom_site_aniso_U_33
_atom_site_aniso_U_23
_atom_site_aniso_U_13
_atom_site_aniso_U_12
Au1 0.0388(3) 0.0386(3) 0.0288(2) 0.0029(2) 0.0027(2) 0.0026(2)
Au5 0.0467(3) 0.0380(3) 0.0345(3) 0.0034(2) -0.0045(3) 0.0055(3)
Au6 0.0493(3) 0.0380(3) 0.0264(2) 0.0005(2) 0.0044(2) 0.0105(3)
Au7 0.0384(3) 0.0408(3) 0.0464(3) 0.0081(2) 0.0031(3) 0.0030(3)
Au8 0.0386(3) 0.0410(3) 0.0305(2) 0.0038(2) 0.0048(2) 0.0017(2)
Au9 0.0534(4) 0.0409(3) 0.0349(3) 0.0049(2) 0.0088(3) 0.0115(3)
Au10 0.0426(3) 0.0538(3) 0.0404(3) 0.0139(2) 0.0090(3) 0.0083(3)
Au11 0.0404(3) 0.0356(3) 0.0356(3) -0.0003(2) 0.0027(3) 0.0057(2)
Au12 0.0445(3) 0.0381(3) 0.0377(3) 0.0038(2) -0.0009(3) 0.0019(3)
Au13 0.0419(3) 0.0431(3) 0.0332(3) 0.0069(2) 0.0070(2) 0.0076(2)
Au14 0.0585(4) 0.0497(3) 0.0333(3) 0.0050(2) -0.0030(3) 0.0059(3)
Au15 0.0472(3) 0.0473(3) 0.0366(3) 0.0109(2) 0.0073(3) 0.0148(3)
Au16 0.0586(4) 0.0423(3) 0.0370(3) 0.0085(2) 0.0029(3) 0.0064(3)
Au17 0.0494(4) 0.0525(3) 0.0498(3) 0.0151(3) -0.0019(3) 0.0052(3)
Au18 0.0682(4) 0.0478(3) 0.0279(3) 0.0011(2) -0.0002(3) 0.0179(3)
Au19 0.0539(4) 0.0398(3) 0.0357(3) 0.0017(2) -0.0031(3) 0.0085(3)
Au20 0.0481(3) 0.0463(3) 0.0303(3) 0.0032(2) 0.0023(3) 0.0000(3)
Au21 0.0481(3) 0.0487(3) 0.0420(3) 0.0144(2) 0.0092(3) 0.0064(3)
Au22 0.0705(4) 0.0459(3) 0.0377(3) 0.0108(2) 0.0059(3) 0.0138(3)
Au23 0.0824(5) 0.0449(3) 0.0415(3) 0.0133(2) 0.0161(3) 0.0158(3)
Au24 0.0514(4) 0.0445(3) 0.0589(4) 0.0121(3) 0.0146(3) 0.0062(3)
Au25 0.0513(4) 0.0379(3) 0.0506(3) 0.0055(3) 0.0027(3) 0.0055(3)
Au26 0.0647(4) 0.0449(3) 0.0438(3) 0.0078(3) -0.0013(3) -0.0023(3)
Au27 0.0629(4) 0.0503(3) 0.0478(3) 0.0115(3) 0.0104(3) 0.0089(3)
Au28 0.0681(5) 0.0655(4) 0.0294(3) -0.0010(3) -0.0021(3) 0.0089(4)
Au29 0.0591(4) 0.0544(4) 0.0654(4) 0.0179(3) 0.0100(4) 0.0106(3)
Au30 0.0755(5) 0.0540(4) 0.0582(4) 0.0192(3) 0.0108(4) 0.0087(4)
Au2 0.0679(5) 0.0568(4) 0.1069(7) 0.0196(4) 0.0114(5) -0.0012(4)
Au3 0.0820(6) 0.0558(5) 0.1516(10) 0.0248(5) 0.0311(7) 0.0135(4)
Au4 0.1448(9) 0.0670(5) 0.0955(5) 0.0331(4) 0.0658(5) 0.0234(5)
S13 0.050(2) 0.0463(19) 0.0404(18) 0.0030(15) 0.0005(17) 0.0022(17)
S19 0.046(2) 0.0428(17) 0.0422(17) 0.0116(13) -0.0009(16) 0.0014(15)
S17 0.053(2) 0.053(2) 0.0370(17) 0.0060(15) 0.0059(17) 0.0089(18)
S8 0.057(2) 0.0459(19) 0.0416(18) 0.0049(15) 0.0002(18) 0.0074(17)
S10 0.043(2) 0.0407(18) 0.047(2) -0.0010(16) 0.0029(17) 0.0034(16)
S16 0.048(2) 0.0451(18) 0.0462(18) 0.0101(14) 0.0121(17) 0.0043(16)
S12 0.055(2) 0.0501(19) 0.0277(15) 0.0041(14) 0.0028(16) -0.0032(18)
S7 0.079(3) 0.070(2) 0.0287(17) 0.0016(17) -0.0040(19) 0.029(2)
S9 0.080(3) 0.0417(18) 0.0386(17) 0.0095(14) 0.000(2) 0.0036(19)
S4 0.067(3) 0.061(2) 0.0456(19) 0.0168(16) 0.0053(19) 0.011(2)
S11 0.053(2) 0.062(2) 0.053(2) 0.0143(17) 0.0068(19) 0.0105(19)
S5 0.068(3) 0.053(2) 0.064(2) 0.0166(18) 0.012(2) 0.002(2)
S3 0.046(2) 0.0585(18) 0.076(2) 0.0365(14) 0.0193(18) 0.0109(16)
S14 0.055(2) 0.0433(19) 0.058(2) 0.0087(16) 0.000(2) 0.0018(18)
S6 0.088(3) 0.067(3) 0.038(2) 0.0047(19) 0.007(2) -0.011(3)
S2 0.074(3) 0.061(3) 0.069(3) 0.006(2) 0.023(2) 0.002(2)
S15 0.114(4) 0.059(2) 0.062(3) 0.0199(19) 0.013(3) 0.004(3)
S1 0.085(4) 0.075(3) 0.096(4) 0.020(3) -0.002(3) -0.001(3)
S18 0.215(7) 0.100(4) 0.155(4) 0.062(3) 0.108(4) 0.023(4)
C61 0.020(6) 0.044(7) 0.080(10) 0.019(7) 0.015(7) 0.004(6)
C63 0.043(8) 0.044(8) 0.049(8) 0.003(7) 0.007(7) 0.003(7)
C37 0.048(8) 0.051(8) 0.041(7) 0.001(7) 0.016(6) 0.012(7)
C11 0.031(7) 0.090(9) 0.063(8) 0.040(6) 0.022(6) 0.034(6)
C9 0.044(7) 0.062(7) 0.064(7) 0.025(5) 0.003(6) 0.029(5)
C13 0.067(7) 0.080(6) 0.062(5) 0.046(4) 0.015(5) 0.017(6)
C38 0.045(9) 0.045(8) 0.062(10) 0.005(7) 0.004(8) 0.002(7)
C46 0.048(9) 0.056(7) 0.070(11) 0.011(8) 0.019(8) 0.001(8)
C53 0.079(12) 0.036(8) 0.081(12) 0.008(8) 0.027(10) 0.022(8)
C65 0.076(6) 0.088(6) 0.063(6) 0.023(5) 0.031(5) 0.009(5)
C45 0.060(11) 0.066(8) 0.047(9) 0.009(7) -0.001(9) -0.002(9)
C40 0.057(10) 0.067(11) 0.054(9) -0.016(8) 0.008(7) 0.007(9)
C29 0.044(9) 0.068(11) 0.049(10) -0.023(9) 0.017(8) 0.004(8)
C14 0.069(11) 0.078(7) 0.080(7) 0.064(5) 0.005(8) 0.026(7)
C49 0.074(9) 0.063(7) 0.050(7) 0.018(5) -0.033(6) 0.011(7)
C12 0.048(9) 0.056(8) 0.087(11) 0.033(7) 0.018(9) 0.007(7)
C17 0.069(6) 0.106(7) 0.109(7) 0.036(6) 0.008(6) 0.009(6)
C51 0.076(12) 0.044(9) 0.071(12) -0.016(9) -0.019(10) 0.002(9)
C33 0.122(6) 0.102(6) 0.103(5) 0.051(5) -0.022(5) 0.030(6)
C10 0.038(8) 0.067(9) 0.072(10) 0.023(8) 0.001(8) 0.018(7)
C39 0.048(9) 0.076(10) 0.064(9) 0.026(7) 0.020(8) 0.029(8)
C16 0.080(9) 0.092(8) 0.072(8) 0.041(6) 0.021(8) 0.006(8)
C31 0.056(11) 0.062(11) 0.061(11) -0.011(10) -0.011(10) -0.005(9)
C41 0.079(6) 0.093(6) 0.075(6) 0.024(5) 0.036(6) 0.026(6)
C52 0.069(11) 0.053(10) 0.095(13) -0.003(9) -0.038(10) -0.007(9)
C32 0.086(14) 0.086(15) 0.052(11) -0.023(11) -0.018(11) 0.019(12)
C64 0.117(15) 0.074(12) 0.065(11) -0.002(9) 0.033(10) -0.057(10)
C62 0.101(15) 0.062(10) 0.073(12) 0.013(9) -0.033(11) 0.019(10)
C34 0.106(10) 0.104(9) 0.099(10) 0.038(8) -0.014(9) 0.031(9)
C47 0.12(2) 0.080(12) 0.064(11) 0.032(8) -0.002(13) 0.015(13)
C42 0.101(10) 0.083(9) 0.073(8) 0.027(7) 0.038(8) 0.029(8)
C30 0.095(18) 0.097(16) 0.096(16) 0.031(12) 0.023(14) -0.001(14)
C48 0.046(9) 0.078(11) 0.061(10) 0.018(9) -0.009(8) -0.018(9)
C21 0.140(13) 0.061(12) 0.040(10) -0.007(9) 0.015(12) -0.003(11)
C15 0.071(9) 0.090(9) 0.072(8) 0.030(7) 0.025(8) 0.023(8)
C68 0.081(9) 0.094(8) 0.078(8) 0.036(6) 0.030(8) 0.021(7)
C25 0.137(7) 0.094(6) 0.050(6) 0.016(6) 0.018(6) 0.034(6)
C55 0.094(16) 0.067(12) 0.091(15) 0.014(11) 0.030(13) 0.012(12)
C35 0.126(9) 0.106(9) 0.103(6) 0.042(7) -0.030(6) 0.044(8)
C54 0.103(18) 0.077(12) 0.095(14) 0.039(10) 0.014(14) 0.018(12)
C18 0.074(9) 0.111(10) 0.110(10) 0.040(9) 0.009(9) -0.005(9)
C26 0.138(11) 0.105(10) 0.047(8) 0.008(8) 0.007(9) 0.041(9)
C66 0.079(9) 0.104(10) 0.066(9) 0.007(9) 0.017(8) 0.012(9)
C5 0.118(6) 0.136(6) 0.164(5) 0.034(3) 0.063(6) 0.053(5)
C57 0.112(7) 0.154(6) 0.098(6) 0.078(6) -0.024(6) -0.042(6)
C67 0.079(8) 0.076(8) 0.077(8) 0.020(7) 0.031(8) 0.011(7)
C24 0.099(12) 0.133(19) 0.114(19) 0.052(14) 0.008(16) 0.030(12)
C50 0.13(2) 0.16(3) 0.029(9) 0.004(13) 0.000(13) -0.03(2)
C56 0.112(17) 0.053(9) 0.116(16) 0.030(9) -0.016(14) 0.030(10)
C27 0.129(10) 0.100(9) 0.047(8) 0.013(8) 0.015(9) 0.039(9)
C20 0.082(10) 0.112(10) 0.107(10) 0.033(9) -0.001(9) 0.010(9)
C60 0.119(10) 0.147(9) 0.106(9) 0.070(8) -0.029(10) -0.048(9)
C44 0.073(9) 0.103(10) 0.078(9) 0.016(9) 0.028(8) 0.022(9)
C2 0.097(13) 0.079(10) 0.140(18) 0.022(10) 0.011(12) 0.054(8)
C1 0.160(8) 0.051(9) 0.168(8) 0.049(9) 0.072(10) 0.036(7)
C43 0.088(9) 0.098(8) 0.090(9) 0.021(7) 0.040(8) 0.022(9)
C4 0.153(7) 0.082(14) 0.145(19) 0.027(12) 0.079(9) 0.031(7)
C19 0.072(9) 0.113(10) 0.117(10) 0.026(9) 0.012(9) 0.021(8)
C36 0.135(11) 0.106(9) 0.119(9) 0.055(7) -0.016(9) 0.019(8)
C58 0.109(10) 0.160(10) 0.105(8) 0.080(8) -0.020(8) -0.050(10)
C22 0.15(3) 0.15(2) 0.036(10) 0.022(12) -0.008(14) -0.03(2)
C28 0.150(11) 0.088(10) 0.068(9) 0.006(9) 0.025(10) 0.029(10)
C8 0.109(8) 0.123(10) 0.159(11) 0.040(10) 0.067(9) 0.062(8)
C59 0.121(11) 0.163(10) 0.100(9) 0.073(9) -0.021(10) -0.037(10)
C23 0.32(6) 0.105(18) 0.058(12) 0.037(11) 0.02(2) 0.03(3)
C3 0.150(7) 0.172(7) 0.179(5) 0.057(4) 0.048(5) 0.019(6)
C7 0.132(11) 0.138(10) 0.175(9) 0.018(8) 0.064(9) 0.052(9)
C6 0.150(7) 0.172(7) 0.179(5) 0.057(4) 0.048(5) 0.019(6)
C69 0.150(7) 0.172(7) 0.179(5) 0.057(4) 0.048(5) 0.019(6)
C70 0.150(7) 0.172(7) 0.179(5) 0.057(4) 0.048(5) 0.019(6)
C71 0.150(7) 0.172(7) 0.179(5) 0.057(4) 0.048(5) 0.019(6)
C72 0.150(7) 0.172(7) 0.179(5) 0.057(4) 0.048(5) 0.019(6)

loop_
_atom_type_symbol
_atom_type_description
_atom_type_scat_dispersion_real
_atom_type_scat_dispersion_imag
_atom_type_scat_source
Au Au -4.4197 7.2980 'International Tables Vol C Tables 4.2.6.8 and 6.1.1.4'
S S 0.3331 0.5567 'International Tables Vol C Tables 4.2.6.8 and 6.1.1.4'
C C 0.0181 0.0091 'International Tables Vol C Tables 4.2.6.8 and 6.1.1.4'
H H 0.0000 0.0000 'International Tables Vol C Tables 4.2.6.8 and 6.1.1.4'

loop_
_geom_angle_atom_site_label_1
_geom_angle_atom_site_label_2
_geom_angle_atom_site_label_3
_geom_angle
Au6 Au1 Au7 67.41(3)
Au6 Au1 Au8 97.00(2)
Au6 Au1 Au11 59.95(2)
Au6 Au1 Au12 109.98(3)
Au6 Au1 Au13 68.72(2)
Au6 Au1 Au20 154.98(3)
Au6 Au1 Au21 71.26(2)
Au7 Au1 Au8 64.78(2)
Au7 Au1 Au11 60.49(2)
Au7 Au1 Au12 120.45(3)
Au7 Au1 Au13 97.35(3)
Au7 Au1 Au20 87.61(3)
Au7 Au1 Au21 138.46(3)
Au11 Au1 Au8 125.20(3)
Au11 Au1 Au12 67.90(2)
Au11 Au1 Au13 128.53(3)
Au11 Au1 Au20 107.18(3)
Au11 Au1 Au21 95.19(3)
Au12 Au1 Au8 152.50(3)
Au12 Au1 Au13 139.17(3)
Au12 Au1 Au20 80.78(3)
Au12 Au1 Au21 70.53(3)
Au13 Au1 Au8 55.92(2)
Au13 Au1 Au21 70.83(2)
Au20 Au1 Au8 72.28(2)
Au20 Au1 Au13 118.32(3)
Au20 Au1 Au21 133.47(3)
Au21 Au1 Au8 125.60(3)
Au6 Au5 Au10 132.01(3)
Au6 Au5 Au22 106.73(3)
Au6 Au5 Au24 154.92(3)
Au7 Au5 Au6 60.96(2)
Au7 Au5 Au10 71.21(3)
Au7 Au5 Au17 58.58(2)
Au7 Au5 Au22 167.64(3)
Au7 Au5 Au24 139.79(3)
Au8 Au5 Au6 96.02(3)
Au8 Au5 Au7 65.51(2)
Au8 Au5 Au10 65.87(2)
Au8 Au5 Au13 59.61(2)
Au8 Au5 Au15 60.96(2)
Au8 Au5 Au17 124.04(3)
Au8 Au5 Au22 119.80(3)
Au8 Au5 Au24 105.97(3)
Au8 Au5 Au26 128.89(4)
Au10 Au5 Au22 120.96(3)
Au10 Au5 Au24 69.78(3)
Au13 Au5 Au6 65.58(2)
Au13 Au5 Au7 94.33(2)
Au13 Au5 Au10 124.53(3)
Au13 Au5 Au17 124.91(3)
Au13 Au5 Au22 80.47(3)
Au13 Au5 Au24 115.67(3)
Au13 Au5 Au26 170.18(3)
Au14 Au5 Au6 78.10(3)
Au14 Au5 Au7 115.80(3)
Au14 Au5 Au8 171.39(4)
Au14 Au5 Au10 122.74(3)
Au14 Au5 Au13 111.91(3)
Au14 Au5 Au15 117.22(3)
Au14 Au5 Au17 58.34(3)
Au14 Au5 Au22 57.13(2)
Au14 Au5 Au24 78.63(3)
Au14 Au5 Au26 59.69(3)
Au15 Au5 Au6 124.70(3)
Au15 Au5 Au7 126.47(3)
Au15 Au5 Au10 86.37(3)
Au15 Au5 Au13 59.39(2)
Au15 Au5 Au17 174.22(3)
Au15 Au5 Au22 60.21(2)
Au15 Au5 Au24 60.09(2)
Au15 Au5 Au26 118.35(3)
Au17 Au5 Au6 59.34(2)
Au17 Au5 Au10 93.25(3)
Au17 Au5 Au22 115.47(3)
Au17 Au5 Au24 114.40(3)
Au24 Au5 Au22 51.69(2)
Au26 Au5 Au6 114.86(3)
Au26 Au5 Au7 94.20(3)
Au26 Au5 Au10 63.17(3)
Au26 Au5 Au17 56.68(3)
Au26 Au5 Au22 90.21(3)
Au26 Au5 Au24 59.37(3)
Au1 Au6 Au5 83.28(3)
Au1 Au6 Au7 56.80(2)
Au1 Au6 Au9 118.43(3)
Au1 Au6 Au11 61.32(2)
Au1 Au6 Au13 58.27(2)
Au1 Au6 Au17 114.34(3)
Au1 Au6 Au19 121.56(3)
Au1 Au6 Au21 57.72(2)
Au1 Au6 Au23 116.65(3)
Au5 Au6 Au7 58.44(2)
Au5 Au6 Au13 54.16(2)
Au5 Au6 Au19 122.48(3)
Au5 Au6 Au21 116.86(3)
Au7 Au6 Au13 86.17(3)
Au7 Au6 Au19 90.96(3)
Au7 Au6 Au21 114.40(2)
Au9 Au6 Au5 73.28(3)
Au9 Au6 Au7 131.66(3)
Au9 Au6 Au13 61.87(2)
Au9 Au6 Au17 100.84(3)
Au9 Au6 Au19 119.09(3)
Au9 Au6 Au21 83.85(3)
Au11 Au6 Au5 115.84(3)
Au11 Au6 Au7 57.41(2)
Au11 Au6 Au9 170.14(4)
Au11 Au6 Au13 119.48(3)
Au11 Au6 Au17 87.61(3)
Au11 Au6 Au19 60.24(2)
Au11 Au6 Au21 88.35(2)
Au13 Au6 Au19 176.48(3)
Au13 Au6 Au21 63.03(2)
Au17 Au6 Au5 59.25(2)
Au17 Au6 Au7 57.71(2)
Au17 Au6 Au13 113.41(3)
Au17 Au6 Au19 63.22(2)
Au17 Au6 Au21 172.05(3)
Au18 Au6 Au1 179.16(4)
Au18 Au6 Au5 97.48(3)
Au18 Au6 Au7 123.93(3)
Au18 Au6 Au9 61.54(3)
Au18 Au6 Au11 118.54(3)
Au18 Au6 Au13 121.91(3)
Au18 Au6 Au17 66.42(3)
Au18 Au6 Au19 58.31(2)
Au18 Au6 Au21 121.52(3)
Au18 Au6 Au23 62.56(3)
Au21 Au6 Au19 120.16(3)
Au23 Au6 Au5 132.49(3)
Au23 Au6 Au7 168.43(3)
Au23 Au6 Au9 59.23(3)
Au23 Au6 Au11 111.44(3)
Au23 Au6 Au13 98.17(3)
Au23 Au6 Au17 128.64(3)
Au23 Au6 Au19 85.03(3)
Au23 Au6 Au21 59.28(2)
Au1 Au7 Au5 84.00(3)
Au1 Au7 Au6 55.80(2)
Au1 Au7 Au8 61.46(2)
Au1 Au7 Au11 60.47(2)
Au1 Au7 Au17 115.52(3)
Au5 Au7 Au6 60.60(2)
Au5 Au7 Au8 53.73(2)
Au6 Au7 Au8 88.85(3)
Au11 Au7 Au5 116.81(3)
Au11 Au7 Au6 56.22(2)
Au11 Au7 Au8 121.87(3)
Au11 Au7 Au17 88.25(3)
Au17 Au7 Au5 60.75(2)
Au17 Au7 Au6 59.89(2)
Au17 Au7 Au8 114.44(3)
S11 Au7 Au1 126.30(11)
S11 Au7 Au5 96.88(11)
S11 Au7 Au6 157.48(12)
S11 Au7 Au8 76.14(12)
S11 Au7 Au11 146.28(11)
S11 Au7 Au17 111.07(11)
Au1 Au8 Au7 53.76(2)
Au1 Au8 Au10 122.00(3)
Au5 Au8 Au1 83.58(3)
Au5 Au8 Au7 60.75(2)
Au5 Au8 Au10 62.68(2)
Au5 Au8 Au13 61.82(2)
Au5 Au8 Au15 60.05(2)
Au7 Au8 Au10 68.49(2)
Au13 Au8 Au1 60.19(2)
Au13 Au8 Au7 92.79(3)
Au13 Au8 Au10 123.56(3)
Au13 Au8 Au15 59.82(2)
Au15 Au8 Au1 119.13(3)
Au15 Au8 Au7 120.80(3)
Au15 Au8 Au10 84.33(2)
S12 Au8 Au1 94.42(12)
S12 Au8 Au5 154.02(11)
S12 Au8 Au7 97.27(12)
S12 Au8 Au10 97.70(11)
S12 Au8 Au13 138.27(11)
S12 Au8 Au15 139.12(12)
Au6 Au9 Au13 64.84(2)
Au6 Au9 Au14 78.16(3)
Au6 Au9 Au18 57.36(2)
Au6 Au9 Au22 113.33(3)
Au13 Au9 Au22 77.15(2)
Au14 Au9 Au13 99.17(3)
Au14 Au9 Au22 55.74(3)
Au18 Au9 Au13 120.74(3)
Au18 Au9 Au14 58.62(3)
Au18 Au9 Au22 113.92(3)
Au23 Au9 Au6 59.27(3)
Au23 Au9 Au13 100.15(3)
Au23 Au9 Au14 118.28(4)
Au23 Au9 Au18 61.08(3)
Au23 Au9 Au22 172.31(4)
S17 Au9 Au6 143.98(11)
S17 Au9 Au13 79.58(10)
S17 Au9 Au14 103.34(11)
S17 Au9 Au18 152.98(10)
S17 Au9 Au22 49.39(12)
S17 Au9 Au23 137.62(12)
Au5 Au10 Au8 51.45(2)
Au5 Au10 Au26 54.14(2)
Au26 Au10 Au8 105.49(3)
S4 Au10 Au5 97.45(13)
S4 Au10 Au8 113.43(13)
S4 Au10 Au26 78.52(12)
S11 Au10 Au5 95.08(14)
S11 Au10 Au8 75.23(12)
S11 Au10 Au26 108.61(13)
S11 Au10 S4 167.46(19)
Au1 Au11 Au7 59.04(2)
Au1 Au11 Au12 56.59(2)
Au1 Au11 Au16 98.32(3)
Au1 Au11 Au19 128.58(3)
Au1 Au11 Au25 115.28(3)
Au6 Au11 Au1 58.73(2)
Au6 Au11 Au7 66.37(3)
Au6 Au11 Au12 100.71(3)
Au6 Au11 Au16 75.12(3)
Au6 Au11 Au19 69.85(2)
Au6 Au11 Au25 136.90(3)
Au7 Au11 Au12 109.35(3)
Au7 Au11 Au16 141.35(3)
Au7 Au11 Au19 101.31(3)
Au7 Au11 Au25 152.49(3)
Au12 Au11 Au16 73.96(2)
Au12 Au11 Au25 58.69(2)
Au16 Au11 Au25 63.23(2)
Au19 Au11 Au12 140.93(3)
Au19 Au11 Au16 66.97(2)
Au19 Au11 Au25 101.58(3)
S10 Au11 Au1 151.01(10)
S10 Au11 Au6 149.11(11)
S10 Au11 Au7 127.87(12)
S10 Au11 Au12 98.86(9)
S10 Au11 Au16 87.71(12)
S10 Au11 Au19 79.89(10)
S10 Au11 Au25 43.33(10)
Au1 Au12 Au11 55.51(2)
Au1 Au12 Au21 56.57(2)
Au1 Au12 Au25 119.86(3)
Au11 Au12 Au21 81.84(2)
Au11 Au12 Au25 64.35(2)
Au25 Au12 Au21 116.75(3)
S13 Au12 Au1 87.06(11)
S13 Au12 Au11 98.38(10)
S13 Au12 Au21 135.82(11)
S13 Au12 Au25 102.31(12)
S19 Au12 Au1 95.85(10)
S19 Au12 Au11 87.90(10)
S19 Au12 Au21 44.01(10)
S19 Au12 Au25 81.15(11)
S19 Au12 S13 173.66(14)
Au1 Au13 Au6 53.01(2)
Au1 Au13 Au9 104.98(3)
Au1 Au13 Au21 55.44(2)
Au5 Au13 Au1 83.89(3)
Au5 Au13 Au6 60.26(2)
Au5 Au13 Au9 72.07(2)
Au5 Au13 Au21 120.40(3)
Au6 Au13 Au21 60.50(2)
Au8 Au13 Au1 63.89(2)
Au8 Au13 Au5 58.57(2)
Au8 Au13 Au6 92.15(3)
Au8 Au13 Au9 129.89(3)
Au8 Au13 Au15 60.54(2)
Au8 Au13 Au21 118.33(3)
Au9 Au13 Au6 53.29(2)
Au9 Au13 Au21 78.48(2)
Au15 Au13 Au1 123.46(3)
Au15 Au13 Au5 59.22(2)
Au15 Au13 Au6 119.23(3)
Au15 Au13 Au9 102.26(3)
Au15 Au13 Au21 178.87(3)
S16 Au13 Au1 95.49(10)
S16 Au13 Au5 152.48(11)
S16 Au13 Au6 97.52(12)
S16 Au13 Au8 144.53(10)
S16 Au13 Au9 81.62(10)
S16 Au13 Au15 137.13(11)
S16 Au13 Au21 43.71(11)
Au5 Au14 Au9 76.04(3)
Au5 Au14 Au17 65.26(3)
Au5 Au14 Au18 102.24(3)
Au5 Au14 Au22 69.99(3)
Au5 Au14 Au26 62.27(3)
Au5 Au14 Au27 103.55(3)
Au5 Au14 Au28 167.85(4)
Au17 Au14 Au9 102.32(3)
Au17 Au14 Au18 67.54(3)
Au17 Au14 Au22 135.25(3)
Au17 Au14 Au28 104.50(4)
Au18 Au14 Au9 58.63(3)
Au18 Au14 Au22 124.28(4)
Au22 Au14 Au9 66.19(3)
Au26 Au14 Au9 138.26(3)
Au26 Au14 Au17 59.60(3)
Au26 Au14 Au18 126.67(4)
Au26 Au14 Au22 99.15(4)
Au26 Au14 Au27 72.31(3)
Au26 Au14 Au28 107.43(3)
Au27 Au14 Au9 122.43(4)
Au27 Au14 Au17 130.41(4)
Au27 Au14 Au18 153.41(3)
Au27 Au14 Au22 60.51(3)
Au27 Au14 Au28 77.75(3)
Au28 Au14 Au9 113.74(4)
Au28 Au14 Au18 78.41(3)
Au28 Au14 Au22 119.89(3)
Au5 Au15 Au8 58.99(2)
Au5 Au15 Au13 61.39(3)
Au5 Au15 Au22 67.09(3)
Au5 Au15 Au24 66.25(3)
Au5 Au15 Au29 116.19(3)
Au8 Au15 Au22 124.58(3)
Au8 Au15 Au24 109.14(3)
Au8 Au15 Au29 169.61(3)
Au13 Au15 Au8 59.64(2)
Au13 Au15 Au22 84.73(3)
Au13 Au15 Au24 123.18(3)
Au13 Au15 Au29 127.76(3)
Au22 Au15 Au29 54.27(2)
Au24 Au15 Au22 54.98(3)
Au24 Au15 Au29 61.13(2)
S3 Au15 Au5 156.87(10)
S3 Au15 Au8 137.53(12)
S3 Au15 Au13 137.26(11)
S3 Au15 Au22 97.71(11)
S3 Au15 Au24 90.85(10)
S3 Au15 Au29 44.17(11)
Au11 Au16 Au25 61.74(2)
Au11 Au16 Au4 166.38(4)
Au23 Au16 Au11 95.73(3)
Au23 Au16 Au25 154.98(3)
Au23 Au16 Au4 73.97(3)
Au4 Au16 Au25 126.07(3)
S19 Au16 Au11 87.55(11)
S19 Au16 Au23 93.13(10)
S19 Au16 Au25 76.18(10)
S19 Au16 Au4 84.21(11)
S9 Au16 Au11 98.24(13)
S9 Au16 Au23 78.64(12)
S9 Au16 Au25 113.39(13)
S9 Au16 Au4 88.59(13)
S9 Au16 S19 170.32(16)
Au5 Au17 Au6 61.41(2)
Au5 Au17 Au18 90.43(3)
Au5 Au17 Au19 125.88(3)
Au6 Au17 Au18 52.77(2)
Au6 Au17 Au19 64.47(2)
Au7 Au17 Au5 60.67(2)
Au7 Au17 Au6 62.40(2)
Au7 Au17 Au18 114.99(3)
Au7 Au17 Au19 94.20(3)
Au14 Au17 Au5 56.41(2)
Au14 Au17 Au6 78.27(3)
Au14 Au17 Au7 115.96(3)
Au14 Au17 Au18 56.94(3)
Au14 Au17 Au19 112.56(3)
Au18 Au17 Au19 55.68(2)
Au26 Au17 Au5 59.32(3)
Au26 Au17 Au6 119.47(3)
Au26 Au17 Au7 97.37(3)
Au26 Au17 Au14 59.99(3)
Au26 Au17 Au18 116.54(3)
Au26 Au17 Au19 168.22(3)
S8 Au17 Au5 148.58(10)
S8 Au17 Au6 100.18(11)
S8 Au17 Au7 88.57(10)
S8 Au17 Au14 149.75(12)
S8 Au17 Au18 97.75(13)
S8 Au17 Au19 44.33(12)
S8 Au17 Au26 137.97(12)
Au6 Au18 Au9 61.10(2)
Au6 Au18 Au14 81.99(3)
Au6 Au18 Au17 60.82(2)
Au6 Au18 Au19 72.13(2)
Au6 Au18 Au23 59.52(3)
Au9 Au18 Au17 97.10(3)
Au9 Au18 Au19 132.23(3)
Au9 Au18 Au23 58.17(3)
Au14 Au18 Au9 62.75(3)
Au14 Au18 Au17 55.52(3)
Au14 Au18 Au19 121.51(4)
Au14 Au18 Au23 119.48(4)
Au19 Au18 Au17 66.06(3)
Au23 Au18 Au17 120.05(3)
Au23 Au18 Au19 90.76(3)
S7 Au18 Au6 162.18(14)
S7 Au18 Au9 129.31(13)
S7 Au18 Au14 90.85(14)
S7 Au18 Au17 101.73(14)
S7 Au18 Au19 98.36(13)
S7 Au18 Au23 137.15(14)
Au11 Au19 Au6 49.908(19)
Au11 Au19 Au17 75.42(2)
Au17 Au19 Au6 52.30(2)
Au18 Au19 Au6 49.56(2)
Au18 Au19 Au11 99.46(3)
Au18 Au19 Au17 58.25(2)
S8 Au19 Au6 90.20(12)
S8 Au19 Au11 79.86(10)
S8 Au19 Au17 45.37(11)
S8 Au19 Au18 101.22(11)
S9 Au19 Au6 93.71(13)
S9 Au19 Au11 99.21(11)
S9 Au19 Au17 140.27(13)
S9 Au19 Au18 84.78(12)
S9 Au19 S8 174.00(16)
S13 Au20 Au1 87.09(11)
S12 Au20 Au1 99.66(9)
S12 Au20 S13 171.53(16)
Au1 Au21 Au6 51.018(19)
Au1 Au21 Au12 52.91(2)
Au1 Au21 Au13 53.73(2)
Au1 Au21 Au23 101.81(3)
Au6 Au21 Au12 86.12(2)
Au6 Au21 Au13 56.46(2)
Au12 Au21 Au13 105.59(3)
Au23 Au21 Au6 51.07(2)
Au23 Au21 Au12 116.61(3)
Au23 Au21 Au13 88.23(2)
S19 Au21 Au1 92.97(11)
S19 Au21 Au6 98.94(10)
S19 Au21 Au12 44.59(11)
S19 Au21 Au13 145.97(11)
S19 Au21 Au23 92.81(10)
S19 Au21 S16 166.67(14)
S16 Au21 Au1 94.40(12)
S16 Au21 Au6 94.33(10)
S16 Au21 Au12 136.00(11)
S16 Au21 Au13 44.28(11)
S16 Au21 Au23 96.53(10)
Au9 Au22 Au5 66.40(2)
Au14 Au22 Au5 52.88(2)
Au14 Au22 Au9 58.07(3)
Au14 Au22 Au15 105.48(3)
Au14 Au22 Au29 151.09(4)
Au15 Au22 Au5 52.70(2)
Au15 Au22 Au9 95.21(2)
Au24 Au22 Au5 63.03(3)
Au24 Au22 Au9 128.33(3)
Au24 Au22 Au14 82.90(3)
Au24 Au22 Au15 61.75(3)
Au24 Au22 Au27 59.30(3)
Au24 Au22 Au29 69.49(3)
Au27 Au22 Au5 90.90(3)
Au27 Au22 Au9 112.77(3)
Au27 Au22 Au14 58.19(3)
Au27 Au22 Au15 120.11(4)
Au27 Au22 Au29 98.73(3)
Au29 Au22 Au5 116.81(3)
Au29 Au22 Au9 148.44(3)
Au29 Au22 Au15 69.29(3)
S17 Au22 Au5 103.92(10)
S17 Au22 Au9 48.09(11)
S17 Au22 Au14 104.35(12)
S17 Au22 Au15 95.62(10)
S17 Au22 Au24 157.36(10)
S17 Au22 Au27 142.60(11)
S17 Au22 Au29 104.46(12)
Au6 Au23 Au16 77.70(3)
Au6 Au23 Au18 57.93(3)
Au6 Au23 Au21 69.65(3)
Au9 Au23 Au6 61.50(3)
Au9 Au23 Au16 139.06(4)
Au9 Au23 Au18 60.76(3)
Au9 Au23 Au21 90.34(3)
Au16 Au23 Au21 71.40(2)
Au18 Au23 Au16 101.26(3)
Au18 Au23 Au21 127.23(4)
S18 Au23 Au6 168.18(18)
S18 Au23 Au9 129.73(19)
S18 Au23 Au16 90.80(19)
S18 Au23 Au18 128.4(2)
S18 Au23 Au21 104.3(2)
Au5 Au24 Au29 109.76(3)
Au5 Au24 Au2 121.48(3)
Au15 Au24 Au5 53.66(2)
Au15 Au24 Au29 65.67(2)
Au15 Au24 Au2 171.87(4)
Au22 Au24 Au5 65.28(3)
Au22 Au24 Au15 63.27(3)
Au22 Au24 Au26 96.54(4)
Au22 Au24 Au27 61.68(3)
Au22 Au24 Au29 57.75(3)
Au22 Au24 Au2 122.15(4)
Au26 Au24 Au5 55.16(2)
Au26 Au24 Au15 107.92(3)
Au26 Au24 Au29 154.06(4)
Au26 Au24 Au2 66.45(3)
Au27 Au24 Au5 93.41(3)
Au27 Au24 Au15 123.93(4)
Au27 Au24 Au26 69.21(3)
Au27 Au24 Au29 93.01(3)
Au27 Au24 Au2 60.59(3)
Au29 Au24 Au2 122.03(3)
S4 Au24 Au5 95.24(12)
S4 Au24 Au15 95.42(11)
S4 Au24 Au22 156.79(11)
S4 Au24 Au26 80.74(13)
S4 Au24 Au27 135.74(12)
S4 Au24 Au29 124.00(13)
S4 Au24 Au2 78.11(11)
Au11 Au25 Au16 55.03(2)
Au12 Au25 Au11 56.96(2)
Au12 Au25 Au16 69.49(2)
S10 Au25 Au11 45.21(11)
S10 Au25 Au12 98.97(12)
S10 Au25 Au16 82.50(11)
S10 Au25 S14 175.11(18)
S14 Au25 Au11 138.07(12)
S14 Au25 Au12 85.46(13)
S14 Au25 Au16 97.23(12)
Au5 Au26 Au10 62.69(2)
Au5 Au26 Au24 65.47(3)
Au5 Au26 Au27 89.68(3)
Au10 Au26 Au27 124.31(3)
Au14 Au26 Au5 58.04(3)
Au14 Au26 Au10 120.60(3)
Au14 Au26 Au24 80.94(3)
Au14 Au26 Au27 53.96(3)
Au17 Au26 Au5 64.00(3)
Au17 Au26 Au10 97.19(3)
Au17 Au26 Au14 60.40(3)
Au17 Au26 Au24 127.31(4)
Au17 Au26 Au27 113.31(4)
Au24 Au26 Au10 71.81(3)
Au24 Au26 Au27 52.54(3)
S5 Au26 Au5 149.06(14)
S5 Au26 Au10 89.33(13)
S5 Au26 Au14 145.67(12)
S5 Au26 Au17 137.58(14)
S5 Au26 Au24 94.60(14)
S5 Au26 Au27 96.46(12)
Au14 Au27 Au22 61.30(3)
Au14 Au27 Au24 84.41(3)
Au14 Au27 Au26 53.73(3)
Au14 Au27 Au2 118.89(4)
Au14 Au27 Au3 152.59(4)
Au22 Au27 Au26 88.81(3)
Au22 Au27 Au2 126.91(4)
Au22 Au27 Au3 92.02(4)
Au24 Au27 Au22 59.02(3)
Au24 Au27 Au26 58.25(3)
Au24 Au27 Au2 68.03(3)
Au24 Au27 Au3 75.66(4)
Au2 Au27 Au26 65.48(3)
Au3 Au27 Au26 124.97(5)
Au3 Au27 Au2 70.75(4)
S6 Au27 Au14 92.55(14)
S6 Au27 Au22 137.05(15)
S6 Au27 Au24 158.07(15)
S6 Au27 Au26 102.74(14)
S6 Au27 Au2 94.99(15)
S6 Au27 Au3 112.87(14)
S7 Au28 Au14 92.21(11)
S7 Au28 S6 173.2(2)
S6 Au28 Au14 92.40(13)
Au22 Au29 Au15 56.45(2)
Au22 Au29 Au24 52.77(3)
Au24 Au29 Au15 53.20(2)
S3 Au29 Au15 44.97(11)
S3 Au29 Au22 100.66(12)
S3 Au29 Au24 84.90(11)
S2 Au29 Au15 134.98(16)
S2 Au29 Au22 79.17(16)
S2 Au29 Au24 95.52(15)
S2 Au29 S3 179.3(2)
S15 Au30 S14 173.82(19)
Au27 Au2 Au24 51.38(3)
S5 Au2 Au24 87.23(13)
S5 Au2 Au27 101.78(14)
S1 Au2 Au24 102.78(17)
S1 Au2 Au27 84.30(18)
S1 Au2 S5 170.0(2)
S2 Au3 Au27 90.79(16)
S2 Au3 S1 169.9(2)
S1 Au3 Au27 88.42(17)
S15 Au4 Au16 95.70(18)
S18 Au4 Au16 88.7(2)
S18 Au4 S15 172.1(3)
Au20 S13 Au12 102.63(15)
C49 S13 Au12 105.8(7)
C49 S13 Au20 105.6(7)
Au12 S19 Au16 106.52(17)
Au21 S19 Au12 91.40(16)
Au21 S19 Au16 97.28(13)
Au9 S17 Au22 82.52(15)
C65 S17 Au9 113.8(4)
C65 S17 Au22 108.9(3)
Au19 S8 Au17 90.30(17)
C29 S8 Au17 112.5(7)
C29 S8 Au19 110.8(8)
Au25 S10 Au11 91.46(15)
C37 S10 Au11 106.2(6)
C37 S10 Au25 109.3(5)
Au21 S16 Au13 92.00(16)
C61 S16 Au13 111.2(6)
C61 S16 Au21 101.9(5)
Au20 S12 Au8 93.64(16)
C45 S12 Au8 108.1(6)
C45 S12 Au20 109.0(7)
Au28 S7 Au18 97.35(19)
C25 S7 Au18 107.4(9)
C25 S7 Au28 105.5(9)
Au19 S9 Au16 95.01(17)
C33 S9 Au16 113.5(8)
C33 S9 Au19 106.5(10)
Au10 S4 Au24 97.01(19)
C13 S4 Au10 108.2(6)
C13 S4 Au24 119.2(7)
Au10 S11 Au7 96.45(18)
C41 S11 Au7 117.3(9)
C41 S11 Au10 109.1(8)
Au2 S5 Au26 92.9(2)
C17 S5 Au26 110.2(8)
C17 S5 Au2 105.1(6)
Au29 S3 Au15 90.86(17)
C9 S3 Au15 107.3(6)
C9 S3 Au29 107.3(6)
Au30 S14 Au25 96.67(15)
C53 S14 Au25 107.3(5)
C53 S14 Au30 103.6(4)
Au28 S6 Au27 95.61(17)
C21 S6 Au27 108.6(9)
C21 S6 Au28 106.8(9)
Au3 S2 Au29 95.4(2)
C5 S2 Au29 112.4(5)
C5 S2 Au3 109.7(5)
Au30 S15 Au4 101.2(2)
C57 S15 Au30 106.8(9)
C57 S15 Au4 108.1(11)
Au2 S1 Au3 96.5(2)
C1 S1 Au2 104.5(5)
C1 S1 Au3 99.5(6)
Au4 S18 Au23 105.6(3)
C69 S18 Au23 118.9(5)
C69 S18 Au4 132.4(5)
C63 C61 S16 110.6(10)
C64 C61 S16 106.0(15)
C64 C61 C63 112.8(14)
C62 C61 S16 107.0(11)
C62 C61 C63 109.1(17)
C62 C61 C64 111.2(17)
C38 C37 S10 106.0(12)
C38 C37 C39 111.0(15)
C40 C37 S10 114.2(13)
C40 C37 C38 111.0(18)
C40 C37 C39 110.0(14)
C39 C37 S10 104.4(14)
C11 C9 S3 112.5(12)
C11 C9 C12 110.3(15)
C11 C9 C10 110.1(15)
C12 C9 S3 103.9(12)
C10 C9 S3 107.1(12)
C10 C9 C12 112.9(15)
C14 C13 S4 105.7(12)
C16 C13 S4 110.1(15)
C16 C13 C14 113.4(18)
C15 C13 S4 109.0(15)
C15 C13 C14 111.2(17)
C15 C13 C16 107.5(17)
C55 C53 S14 104.4(13)
C54 C53 S14 105.2(13)
C54 C53 C55 111.8(15)
C54 C53 C56 114.1(17)
C56 C53 S14 108.5(10)
C56 C53 C55 112.1(13)
C68 C65 S17 106.4(8)
C68 C65 C66 116.3(15)
C68 C65 C67 110.3(12)
C66 C65 S17 108.9(10)
C66 C65 C67 111.9(12)
C67 C65 S17 102.0(10)
C46 C45 S12 107.5(13)
C46 C45 C48 106.9(17)
C47 C45 S12 108.2(16)
C47 C45 C46 114.0(19)
C47 C45 C48 110.6(17)
C48 C45 S12 109.6(15)
C31 C29 S8 105.1(13)
C32 C29 S8 110.9(14)
C32 C29 C31 110.9(19)
C30 C29 S8 101.4(16)
C30 C29 C31 112.1(18)
C30 C29 C32 116(2)
C51 C49 S13 114.3(12)
C52 C49 S13 105.9(13)
C52 C49 C51 110.5(17)
C50 C49 S13 103.4(16)
C50 C49 C51 113(2)
C50 C49 C52 109.7(19)
C18 C17 S5 107.3(17)
C20 C17 S5 112.6(16)
C20 C17 C18 109.7(17)
C19 C17 S5 113.1(14)
C19 C17 C18 112(2)
C19 C17 C20 103(2)
C34 C33 S9 111.2(18)
C34 C33 C35 113(3)
C34 C33 C36 99(2)
C35 C33 S9 110.2(19)
C35 C33 C36 116(2)
C36 C33 S9 108(2)
C42 C41 S11 113.5(17)
C42 C41 C44 107(2)
C42 C41 C43 111(2)
C44 C41 S11 110.9(17)
C44 C41 C43 108(2)
C43 C41 S11 106.3(18)
C24 C21 S6 114.1(16)
C24 C21 C22 108(2)
C22 C21 S6 104(2)
C23 C21 S6 107(2)
C23 C21 C24 115(3)
C23 C21 C22 108(2)
C26 C25 S7 111(2)
C26 C25 C27 108(2)
C26 C25 C28 114(2)
C27 C25 S7 109.9(18)
C27 C25 C28 113(2)
C28 C25 S7 101.6(18)
C8 C5 S2 110.8(11)
C8 C5 C7 118(2)
C8 C5 C6 111(2)
C7 C5 S2 108.6(16)
C6 C5 S2 102.5(15)
C6 C5 C7 105(2)
C60 C57 S15 109(2)
C60 C57 C58 122(3)
C60 C57 C59 108(2)
C58 C57 S15 104.1(17)
C58 C57 C59 106(3)
C59 C57 S15 107(2)
C2 C1 S1 103.6(11)
C2 C1 C4 94.8(14)
C4 C1 S1 100.3(16)
C3 C1 S1 116.9(10)
C3 C1 C2 123.5(16)
C3 C1 C4 113.4(18)
C70 C69 S18 111.7(8)
C71 C69 S18 97.2(9)
C71 C69 C70 115.2(8)
C71 C69 C72 114.7(9)
C72 C69 S18 101.3(7)
C72 C69 C70 114.3(8)

loop_
_geom_bond_atom_site_label_1
_geom_bond_atom_site_label_2
_geom_bond_distance
Au1 Au6 2.6842(8)
Au1 Au7 2.7157(9)
Au1 Au8 2.9580(10)
Au1 Au11 2.7553(9)
Au1 Au12 2.7906(9)
Au1 Au13 2.8584(9)
Au1 Au20 2.8022(9)
Au1 Au21 2.9195(10)
Au5 Au6 2.9861(10)
Au5 Au7 2.9205(9)
Au5 Au8 2.6988(8)
Au5 Au10 3.0660(11)
Au5 Au13 2.7880(9)
Au5 Au14 2.6808(9)
Au5 Au15 2.7283(10)
Au5 Au17 2.9228(10)
Au5 Au22 3.1593(10)
Au5 Au24 3.0999(10)
Au5 Au26 2.7968(10)
Au6 Au7 2.9965(10)
Au6 Au9 2.7736(9)
Au6 Au11 2.7185(9)
Au6 Au13 3.1314(10)
Au6 Au17 2.9253(10)
Au6 Au18 2.6677(9)
Au6 Au19 3.3361(10)
Au6 Au21 3.2700(9)
Au6 Au23 2.7130(11)
Au7 Au8 3.0462(10)
Au7 Au11 2.7559(10)
Au7 Au17 2.8586(10)
Au7 S11 2.385(6)
Au8 Au10 3.1496(9)
Au8 Au13 2.7283(10)
Au8 Au15 2.7530(9)
Au8 S12 2.353(4)
Au9 Au13 3.0511(9)
Au9 Au14 2.9000(10)
Au9 Au18 2.7852(11)
Au9 Au22 3.1260(10)
Au9 Au23 2.7120(10)
Au9 S17 2.346(5)
Au10 Au26 3.0794(10)
Au10 S4 2.324(5)
Au10 S11 2.290(5)
Au11 Au12 3.0972(9)
Au11 Au16 3.0983(11)
Au11 Au19 3.0850(9)
Au11 Au25 3.3302(9)
Au11 S10 2.364(4)
Au12 Au21 3.2984(9)
Au12 Au25 3.1564(11)
Au12 S13 2.330(5)
Au12 S19 2.316(4)
Au13 Au15 2.7333(10)
Au13 Au21 3.3485(10)
Au13 S16 2.339(4)
Au14 Au17 2.7392(10)
Au14 Au18 2.7848(11)
Au14 Au22 2.8241(11)
Au14 Au26 2.7280(12)
Au14 Au27 2.7361(11)
Au14 Au28 2.7713(10)
Au15 Au22 2.9765(9)
Au15 Au24 2.9356(9)
Au15 Au29 3.3407(10)
Au15 S3 2.361(5)
Au16 Au23 2.9522(10)
Au16 Au25 3.3754(10)
Au16 Au4 3.1200(15)
Au16 S19 2.334(4)
Au16 S9 2.327(4)
Au17 Au18 3.0708(12)
Au17 Au19 3.3005(11)
Au17 Au26 2.7172(11)
Au17 S8 2.349(5)
Au18 Au19 2.9826(10)
Au18 Au23 2.7938(11)
Au18 S7 2.362(4)
Au19 S8 2.306(5)
Au19 S9 2.300(5)
Au20 S13 2.313(5)
Au20 S12 2.309(5)
Au21 Au23 2.9983(10)
Au21 S19 2.292(4)
Au21 S16 2.315(4)
Au22 Au24 2.7293(12)
Au22 Au27 2.8024(11)
Au22 Au29 2.8992(12)
Au22 S17 2.394(5)
Au23 S18 2.351(9)
Au24 Au26 2.9320(12)
Au24 Au27 2.7372(11)
Au24 Au29 3.2107(12)
Au24 Au2 3.2491(12)
Au24 S4 2.385(5)
Au25 S10 2.286(4)
Au25 S14 2.305(5)
Au26 Au27 3.2235(11)
Au26 S5 2.357(5)
Au27 Au2 3.0522(15)
Au27 Au3 2.8686(15)
Au27 S6 2.350(5)
Au28 S7 2.314(5)
Au28 S6 2.316(6)
Au29 S3 2.328(4)
Au29 S2 2.310(6)
Au30 S14 2.292(5)
Au30 S15 2.256(6)
Au2 S5 2.331(5)
Au2 S1 2.293(6)
Au3 S2 2.284(6)
Au3 S1 2.306(7)
Au4 S15 2.304(6)
Au4 S18 2.239(8)
S13 C49 1.831(17)
S17 C65 1.905(13)
S8 C29 1.845(18)
S10 C37 1.860(19)
S16 C61 1.872(17)
S12 C45 1.87(2)
S7 C25 1.86(3)
S9 C33 1.85(3)
S4 C13 1.87(2)
S11 C41 1.82(2)
S5 C17 1.83(2)
S3 C9 1.881(18)
S14 C53 1.882(17)
S6 C21 1.88(2)
S2 C5 1.813(15)
S15 C57 1.84(3)
S1 C1 1.855(12)
S18 C69 1.785(9)
C61 C63 1.61(2)
C61 C64 1.53(3)
C61 C62 1.53(3)
C37 C38 1.49(2)
C37 C40 1.48(3)
C37 C39 1.55(3)
C11 C9 1.49(3)
C9 C12 1.56(2)
C9 C10 1.53(2)
C13 C14 1.54(3)
C13 C16 1.48(3)
C13 C15 1.45(3)
C46 C45 1.51(3)
C53 C55 1.489(14)
C53 C54 1.45(3)
C53 C56 1.485(14)
C65 C68 1.487(15)
C65 C66 1.487(14)
C65 C67 1.512(15)
C45 C47 1.51(3)
C45 C48 1.56(3)
C29 C31 1.59(3)
C29 C32 1.53(3)
C29 C30 1.47(4)
C49 C51 1.62(3)
C49 C52 1.58(3)
C49 C50 1.54(3)
C17 C18 1.50(4)
C17 C20 1.492(15)
C17 C19 1.49(4)
C33 C34 1.45(4)
C33 C35 1.58(4)
C33 C36 1.59(5)
C41 C42 1.49(3)
C41 C44 1.52(3)
C41 C43 1.54(4)
C21 C24 1.52(4)
C21 C22 1.58(4)
C21 C23 1.49(4)
C25 C26 1.49(3)
C25 C27 1.58(4)
C25 C28 1.58(4)
C5 C8 1.483(15)
C5 C7 1.55(4)
C5 C6 1.483(16)
C57 C60 1.55(4)
C57 C58 1.59(4)
C57 C59 1.60(4)
C2 C1 1.518(15)
C1 C4 1.63(4)
C1 C3 1.507(13)
C69 C70 1.491(9)
C69 C71 1.490(10)
C69 C72 1.490(12)
